data_7010824
loop_
_publ_author_name
'Standfest-Hauser, Christina'
'Slugovc, Christian'
'Mereiter, Kurt'
'Schmid, Roland'
'Kirchner, Karl'
'Xiao, Li'
'Weissensteiner, Walter'

_publ_contact_author
;
Kurt Mereiter
Institute of Mineralogy, Crystallography and Structural Chemistry
Vienna University of Technology
Getreidemarkt 9
A-1060 Vienna
Austria
;
_publ_section_title
;
 Hydrogen-transfer catalyzed by half-sandwich Ru(ii) aminophosphine
 complexesElectronic supplementary information (ESI) available:
 experimental details and NMR data for 1c and 2c. See
 http://www.rsc.org/suppdata/dt/b1/b104128m/
;
_journal_issue 20
_journal_name_full 'Journal of the Chemical Society, Dalton Transactions'
_journal_page_first 2989
_journal_paper_doi 10.1039/b104128m
_journal_year 2001
_chemical_formula_moiety '(C36 H42 Cl Fe N P Ru) 1+, (C24 H20 B) 1-, 1/2(C3 H6 O), 1/2(C4 H10 O)'
_chemical_formula_sum 'C63.5 H70 B Cl Fe N O P Ru'
_chemical_formula_weight 1097.36
_chemical_name_systematic
; 
[(SRu, RC, Spl)-chloro-(eta$6!-p-cymene)-(2-(1-N,N-dimethylaminoethyl)-
1-diphenylphosphino-ferrocene-N,P)-ruthenium(ii)] tetraphenylborate acetone 
diethylether solvate
;
_space_group_IT_number 4
_symmetry_cell_setting monoclinic
_symmetry_space_group_name_Hall 'P 2yb'
_symmetry_space_group_name_H-M 'P 1 21 1'
_atom_sites_solution_hydrogens geom
_atom_sites_solution_primary direct
_atom_sites_solution_secondary difmap
_audit_creation_method SHELXL-97
_cell_angle_alpha 90.00
_cell_angle_beta 90.84(3)
_cell_angle_gamma 90.00
_cell_formula_units_Z 4
_cell_length_a 13.439(6)
_cell_length_b 23.913(11)
_cell_length_c 17.169(8)
_cell_measurement_reflns_used 7360
_cell_measurement_temperature 223(2)
_cell_measurement_theta_max 29.9
_cell_measurement_theta_min 2.3
_cell_volume 5517(4)
_computing_cell_refinement 'Bruker SAINT'
_computing_data_collection 'Bruker SMART'
_computing_data_reduction 'Bruker SAINT, SADABS and XPREP'
_computing_molecular_graphics 'Bruker SHELXTL'
_computing_publication_material 'SHELXL-97 (Sheldrick, 1997)'
_computing_structure_refinement 'SHELXL-97 (Sheldrick, 1997)'
_computing_structure_solution 'SHELXS-97 (Sheldrick, 1997)'
_diffrn_ambient_temperature 223(2)
_diffrn_measured_fraction_theta_full 0.991
_diffrn_measured_fraction_theta_max 0.991
_diffrn_measurement_device_type 'Bruker SMART 3-circle with CCD area detector'
_diffrn_measurement_method 'omega scans'
_diffrn_radiation_monochromator graphite
_diffrn_radiation_source 'fine-focus sealed tube'
_diffrn_radiation_type MoK\a
_diffrn_radiation_wavelength 0.71073
_diffrn_reflns_av_R_equivalents 0.0374
_diffrn_reflns_av_sigmaI/netI 0.0344
_diffrn_reflns_limit_h_max 17
_diffrn_reflns_limit_h_min -17
_diffrn_reflns_limit_k_max 30
_diffrn_reflns_limit_k_min -30
_diffrn_reflns_limit_l_max 21
_diffrn_reflns_limit_l_min -21
_diffrn_reflns_number 79805
_diffrn_reflns_theta_full 27.00
_diffrn_reflns_theta_max 27.00
_diffrn_reflns_theta_min 1.46
_exptl_absorpt_coefficient_mu 0.656
_exptl_absorpt_correction_T_max 1.000
_exptl_absorpt_correction_T_min 0.836
_exptl_absorpt_correction_type 'semi-empirical from equivalents (prg. SADABS)'
_exptl_crystal_colour red
_exptl_crystal_density_diffrn 1.321
_exptl_crystal_density_method 'not measured'
_exptl_crystal_description prism
_exptl_crystal_F_000 2292
_exptl_crystal_size_max 0.65
_exptl_crystal_size_mid 0.42
_exptl_crystal_size_min 0.40
_refine_diff_density_max 0.946
_refine_diff_density_min -0.512
_refine_diff_density_rms 0.071
_refine_ls_abs_structure_details 'Flack H D (1983), Acta Cryst. A39, 876-881'
_refine_ls_abs_structure_Flack -0.033(17)
_refine_ls_extinction_method none
_refine_ls_goodness_of_fit_ref 1.051
_refine_ls_hydrogen_treatment mixed
_refine_ls_matrix_type full
_refine_ls_number_parameters 1271
_refine_ls_number_reflns 23774
_refine_ls_number_restraints 1
_refine_ls_restrained_S_all 1.051
_refine_ls_R_factor_all 0.0536
_refine_ls_R_factor_gt 0.0451
_refine_ls_shift/su_max 0.001
_refine_ls_shift/su_mean 0.000
_refine_ls_structure_factor_coef Fsqd
_refine_ls_weighting_details 'calc w=1/[\s^2^(Fo^2^)+(0.0445P)^2^+9.8139P] where P=(Fo^2^+2Fc^2^)/3'
_refine_ls_weighting_scheme calc
_refine_ls_wR_factor_gt 0.1080
_refine_ls_wR_factor_ref 0.1181
_reflns_number_gt 22000
_reflns_number_total 23774
_reflns_threshold_expression >2sigma(I)
_cod_data_source_file b104128m.txt
_cod_data_source_block kism632
_cod_depositor_comments
;
The following automatic conversions were performed:
'_symmetry_cell_setting' value 'Monoclinic' changed to 'monoclinic'
according to '/home/saulius/struct/CIF-dictionaries/cif_core.dic'
dictionary named 'cif_core.dic' version 2.4.1 from 2010-06-29.

Automatic conversion script
Id: cif_fix_enum 1527 2010-12-29 10:47:43Z saulius 
;
_cod_original_sg_symbol_H-M P2(1)
_cod_database_code 7010824

loop_
_symmetry_equiv_pos_as_xyz
'x, y, z'
'-x, y+1/2, -z'

loop_
_atom_site_label
_atom_site_type_symbol
_atom_site_fract_x
_atom_site_fract_y
_atom_site_fract_z
_atom_site_U_iso_or_equiv
_atom_site_adp_type
_atom_site_occupancy
_atom_site_symmetry_multiplicity
_atom_site_calc_flag
_atom_site_refinement_flags
_atom_site_disorder_assembly
_atom_site_disorder_group
Ru Ru 0.41827(3) 0.250010(15) 0.49878(2) 0.03011(8) Uani 1 1 d . . .
Fe Fe 0.59039(6) 0.18564(3) 0.74165(4) 0.03545(15) Uani 1 1 d . . .
Cl Cl 0.35123(10) 0.27759(6) 0.62064(7) 0.0391(3) Uani 1 1 d . . .
P P 0.47140(9) 0.16737(5) 0.56023(7) 0.0275(2) Uani 1 1 d . . .
N N 0.5618(4) 0.29340(19) 0.5399(2) 0.0372(10) Uani 1 1 d . . .
C1 C 0.5880(4) 0.2872(2) 0.6261(3) 0.0362(10) Uani 1 1 d . . .
H1A H 0.5254 0.2923 0.6550 0.043 Uiso 1 1 calc R . .
C2 C 0.6623(6) 0.3312(3) 0.6576(4) 0.0599(18) Uani 1 1 d . . .
H2A H 0.6751 0.3245 0.7126 0.090 Uiso 1 1 calc R . .
H2B H 0.6343 0.3683 0.6507 0.090 Uiso 1 1 calc R . .
H2C H 0.7241 0.3285 0.6294 0.090 Uiso 1 1 calc R . .
C3 C 0.6481(4) 0.2760(3) 0.4923(3) 0.0466(13) Uani 1 1 d . . .
H3A H 0.7076 0.2950 0.5110 0.070 Uiso 1 1 calc R . .
H3B H 0.6357 0.2858 0.4382 0.070 Uiso 1 1 calc R . .
H3C H 0.6573 0.2359 0.4967 0.070 Uiso 1 1 calc R . .
C4 C 0.5413(5) 0.3542(2) 0.5247(4) 0.0482(14) Uani 1 1 d . . .
H4A H 0.5988 0.3762 0.5406 0.072 Uiso 1 1 calc R . .
H4B H 0.4840 0.3659 0.5543 0.072 Uiso 1 1 calc R . .
H4C H 0.5280 0.3598 0.4696 0.072 Uiso 1 1 calc R . .
C11 C 0.5091(5) 0.2368(3) 0.8104(3) 0.0525(15) Uani 1 1 d . . .
H11A H 0.4934 0.2743 0.7996 0.063 Uiso 1 1 calc R . .
C12 C 0.4524(5) 0.1900(4) 0.7885(3) 0.0603(19) Uani 1 1 d . . .
H12A H 0.3918 0.1904 0.7604 0.072 Uiso 1 1 calc R . .
C13 C 0.5030(6) 0.1419(3) 0.8164(4) 0.066(2) Uani 1 1 d . . .
H13A H 0.4816 0.1047 0.8101 0.079 Uiso 1 1 calc R . .
C14 C 0.5900(7) 0.1591(3) 0.8548(3) 0.0617(18) Uani 1 1 d . . .
H14A H 0.6376 0.1356 0.8786 0.074 Uiso 1 1 calc R . .
C15 C 0.5937(5) 0.2176(3) 0.8513(3) 0.0498(13) Uani 1 1 d . . .
H15A H 0.6444 0.2402 0.8727 0.060 Uiso 1 1 calc R . .
C21 C 0.6241(4) 0.2289(2) 0.6437(3) 0.0352(11) Uani 1 1 d . . .
C22 C 0.5766(4) 0.1767(2) 0.6247(3) 0.0331(10) Uani 1 1 d . . .
C23 C 0.6383(4) 0.1324(2) 0.6571(3) 0.0395(12) Uani 1 1 d . . .
H23A H 0.6257 0.0939 0.6532 0.047 Uiso 1 1 calc R . .
C24 C 0.7197(4) 0.1572(3) 0.6952(4) 0.0524(15) Uani 1 1 d . . .
H24A H 0.7701 0.1379 0.7225 0.063 Uiso 1 1 calc R . .
C25 C 0.7144(4) 0.2150(3) 0.6863(3) 0.0464(13) Uani 1 1 d . . .
H25A H 0.7617 0.2409 0.7051 0.056 Uiso 1 1 calc R . .
C31 C 0.4316(4) 0.2239(2) 0.3735(3) 0.0391(11) Uani 1 1 d . . .
C32 C 0.3478(4) 0.1982(2) 0.4088(3) 0.0395(12) Uani 1 1 d . . .
H32A H 0.3429 0.1589 0.4094 0.047 Uiso 1 1 calc R . .
C33 C 0.2731(4) 0.2302(2) 0.4425(3) 0.0380(12) Uani 1 1 d . . .
H33A H 0.2188 0.2121 0.4654 0.046 Uiso 1 1 calc R . .
C34 C 0.2769(4) 0.2904(3) 0.4430(3) 0.0421(12) Uani 1 1 d . . .
C35 C 0.3605(4) 0.3156(3) 0.4107(3) 0.0406(12) Uani 1 1 d . . .
H35A H 0.3660 0.3548 0.4099 0.049 Uiso 1 1 calc R . .
C36 C 0.4371(4) 0.2820(3) 0.3789(3) 0.0432(13) Uani 1 1 d . . .
H36A H 0.4945 0.2999 0.3606 0.052 Uiso 1 1 calc R . .
C37 C 0.5059(5) 0.1906(3) 0.3288(3) 0.0486(13) Uani 1 1 d . . .
H37A H 0.4849 0.1885 0.2745 0.073 Uiso 1 1 calc R . .
H37B H 0.5104 0.1532 0.3503 0.073 Uiso 1 1 calc R . .
H37C H 0.5705 0.2086 0.3325 0.073 Uiso 1 1 calc R . .
C38 C 0.1925(4) 0.3225(3) 0.4776(4) 0.0487(14) Uani 1 1 d . . .
H38A H 0.1712 0.3017 0.5244 0.058 Uiso 1 1 calc R . .
C39 C 0.2180(6) 0.3811(3) 0.5035(5) 0.0657(19) Uani 1 1 d . . .
H39A H 0.2733 0.3799 0.5404 0.099 Uiso 1 1 calc R . .
H39B H 0.1607 0.3978 0.5281 0.099 Uiso 1 1 calc R . .
H39C H 0.2363 0.4033 0.4586 0.099 Uiso 1 1 calc R . .
C310 C 0.1038(5) 0.3212(4) 0.4180(5) 0.077(2) Uani 1 1 d . . .
H31A H 0.0901 0.2828 0.4030 0.115 Uiso 1 1 calc R . .
H31B H 0.1209 0.3427 0.3722 0.115 Uiso 1 1 calc R . .
H31C H 0.0453 0.3372 0.4417 0.115 Uiso 1 1 calc R . .
C41 C 0.3755(4) 0.12855(19) 0.6133(3) 0.0292(9) Uani 1 1 d . . .
C42 C 0.4040(4) 0.0799(2) 0.6535(3) 0.0354(10) Uani 1 1 d . . .
H42A H 0.4700 0.0670 0.6514 0.042 Uiso 1 1 calc R . .
C43 C 0.3339(4) 0.0510(2) 0.6966(3) 0.0414(12) Uani 1 1 d . . .
H43A H 0.3534 0.0192 0.7251 0.050 Uiso 1 1 calc R . .
C44 C 0.2367(5) 0.0682(2) 0.6979(3) 0.0441(13) Uani 1 1 d . . .
H44A H 0.1898 0.0481 0.7268 0.053 Uiso 1 1 calc R . .
C45 C 0.2079(4) 0.1155(2) 0.6563(4) 0.0444(13) Uani 1 1 d . . .
H45A H 0.1413 0.1274 0.6568 0.053 Uiso 1 1 calc R . .
C46 C 0.2774(4) 0.1451(2) 0.6141(3) 0.0377(11) Uani 1 1 d . . .
H46A H 0.2573 0.1768 0.5856 0.045 Uiso 1 1 calc R . .
C51 C 0.5192(4) 0.1135(2) 0.4946(3) 0.0346(10) Uani 1 1 d . . .
C52 C 0.6186(5) 0.1119(3) 0.4740(4) 0.0466(13) Uani 1 1 d . . .
H52A H 0.6636 0.1374 0.4968 0.056 Uiso 1 1 calc R . .
C53 C 0.6523(6) 0.0737(3) 0.4205(4) 0.0624(18) Uani 1 1 d . . .
H53A H 0.7193 0.0742 0.4055 0.075 Uiso 1 1 calc R . .
C54 C 0.5875(6) 0.0344(3) 0.3887(4) 0.069(2) Uani 1 1 d . . .
H54A H 0.6111 0.0076 0.3533 0.083 Uiso 1 1 calc R . .
C55 C 0.4886(6) 0.0345(3) 0.4089(4) 0.0572(16) Uani 1 1 d . . .
H55A H 0.4444 0.0080 0.3875 0.069 Uiso 1 1 calc R . .
C56 C 0.4547(4) 0.0746(2) 0.4616(3) 0.0427(12) Uani 1 1 d . . .
H56A H 0.3871 0.0752 0.4748 0.051 Uiso 1 1 calc R . .
Ru' Ru 0.91811(3) 0.217008(18) 1.04439(2) 0.03785(10) Uani 1 1 d . . .
Fe' Fe 1.09777(6) 0.28612(4) 0.80699(5) 0.04286(18) Uani 1 1 d . . .
Cl' Cl 0.84102(10) 0.19432(6) 0.92189(7) 0.0424(3) Uani 1 1 d . . .
P' P 0.97524(10) 0.29955(6) 0.98644(8) 0.0368(3) Uani 1 1 d . . .
N' N 1.0533(4) 0.1696(2) 0.9994(3) 0.0452(11) Uani 1 1 d . . .
C1' C 1.0764(5) 0.1798(3) 0.9130(3) 0.0477(14) Uani 1 1 d . . .
H1'A H 1.0118 0.1798 0.8844 0.057 Uiso 1 1 calc R . .
C2' C 1.1415(6) 0.1340(4) 0.8756(4) 0.070(2) Uani 1 1 d . . .
H2'A H 1.1527 0.1433 0.8214 0.105 Uiso 1 1 calc R . .
H2'B H 1.1077 0.0983 0.8786 0.105 Uiso 1 1 calc R . .
H2'C H 1.2048 0.1318 0.9032 0.105 Uiso 1 1 calc R . .
C3' C 1.1434(5) 0.1800(4) 1.0480(4) 0.0616(19) Uani 1 1 d . . .
H3'A H 1.1989 0.1592 1.0271 0.092 Uiso 1 1 calc R . .
H3'B H 1.1314 0.1679 1.1010 0.092 Uiso 1 1 calc R . .
H3'C H 1.1588 0.2196 1.0477 0.092 Uiso 1 1 calc R . .
C4' C 1.0269(6) 0.1087(3) 1.0095(4) 0.0608(18) Uani 1 1 d . . .
H4'A H 1.0812 0.0856 0.9915 0.091 Uiso 1 1 calc R . .
H4'B H 0.9671 0.1003 0.9794 0.091 Uiso 1 1 calc R . .
H4'C H 1.0153 0.1011 1.0641 0.091 Uiso 1 1 calc R . .
C11' C 1.0118(6) 0.2419(3) 0.7293(4) 0.0625(18) Uani 1 1 d . . .
H11B H 0.9879 0.2053 0.7355 0.075 Uiso 1 1 calc R . .
C12' C 0.9635(5) 0.2914(4) 0.7523(4) 0.0614(18) Uani 1 1 d . . .
H12B H 0.9018 0.2933 0.7773 0.074 Uiso 1 1 calc R . .
C13' C 1.0235(6) 0.3378(3) 0.7316(4) 0.0634(18) Uani 1 1 d . . .
H13B H 1.0086 0.3757 0.7397 0.076 Uiso 1 1 calc R . .
C14' C 1.1091(6) 0.3162(3) 0.6966(4) 0.0610(18) Uani 1 1 d . . .
H14B H 1.1621 0.3375 0.6774 0.073 Uiso 1 1 calc R . .
C15' C 1.1024(6) 0.2574(3) 0.6952(3) 0.0587(17) Uani 1 1 d . . .
H15B H 1.1501 0.2328 0.6750 0.070 Uiso 1 1 calc R . .
C21' C 1.1216(4) 0.2362(2) 0.9020(3) 0.0410(12) Uani 1 1 d . . .
C22' C 1.0812(4) 0.2896(2) 0.9243(3) 0.0386(11) Uani 1 1 d . . .
C23' C 1.1477(5) 0.3328(3) 0.8991(4) 0.0534(15) Uani 1 1 d . . .
H23B H 1.1385 0.3715 0.9052 0.064 Uiso 1 1 calc R . .
C24' C 1.2294(5) 0.3066(3) 0.8634(4) 0.0585(17) Uani 1 1 d . . .
H24B H 1.2845 0.3249 0.8421 0.070 Uiso 1 1 calc R . .
C25' C 1.2149(4) 0.2494(3) 0.8652(4) 0.0547(15) Uani 1 1 d . . .
H25B H 1.2594 0.2228 0.8453 0.066 Uiso 1 1 calc R . .
C31' C 0.9403(5) 0.2393(3) 1.1719(3) 0.0560(18) Uani 1 1 d . . .
C32' C 0.8575(5) 0.2682(3) 1.1385(3) 0.0521(16) Uani 1 1 d . . .
H32B H 0.8563 0.3074 1.1406 0.063 Uiso 1 1 calc R . .
C33' C 0.7790(4) 0.2403(3) 1.1030(3) 0.0490(15) Uani 1 1 d . . .
H33B H 0.7264 0.2611 1.0808 0.059 Uiso 1 1 calc R . .
C34' C 0.7763(5) 0.1807(3) 1.0994(3) 0.0509(15) Uani 1 1 d . . .
C35' C 0.8580(5) 0.1519(3) 1.1299(3) 0.0491(15) Uani 1 1 d . . .
H35B H 0.8582 0.1126 1.1287 0.059 Uiso 1 1 calc R . .
C36' C 0.9408(6) 0.1805(3) 1.1627(3) 0.0577(18) Uani 1 1 d . . .
H36B H 0.9972 0.1600 1.1786 0.069 Uiso 1 1 calc R . .
C37' C 1.0220(6) 0.2673(4) 1.2172(4) 0.071(2) Uani 1 1 d . . .
H37D H 1.0041 0.2694 1.2716 0.107 Uiso 1 1 calc R . .
H37E H 1.0320 0.3048 1.1971 0.107 Uiso 1 1 calc R . .
H37F H 1.0830 0.2460 1.2122 0.107 Uiso 1 1 calc R . .
C38' C 0.6852(5) 0.1516(3) 1.0655(4) 0.0589(17) Uani 1 1 d . . .
H38B H 0.6625 0.1737 1.0198 0.071 Uiso 1 1 calc R . .
C39' C 0.7064(7) 0.0922(4) 1.0367(5) 0.075(2) Uani 1 1 d . . .
H39D H 0.6456 0.0759 1.0158 0.113 Uiso 1 1 calc R . .
H39E H 0.7310 0.0696 1.0798 0.113 Uiso 1 1 calc R . .
H39F H 0.7561 0.0936 0.9963 0.113 Uiso 1 1 calc R . .
C3X' C 0.6028(7) 0.1536(5) 1.1247(5) 0.092(3) Uani 1 1 d . . .
H3XA H 0.5924 0.1920 1.1410 0.138 Uiso 1 1 calc R . .
H3XB H 0.6214 0.1311 1.1696 0.138 Uiso 1 1 calc R . .
H3XC H 0.5419 0.1390 1.1015 0.138 Uiso 1 1 calc R . .
C41' C 0.8815(4) 0.3403(2) 0.9320(3) 0.0379(11) Uani 1 1 d . . .
C42' C 0.9121(5) 0.3880(3) 0.8916(5) 0.0554(16) Uani 1 1 d . . .
H42B H 0.9791 0.3993 0.8938 0.066 Uiso 1 1 calc R . .
C43' C 0.8429(5) 0.4184(3) 0.8483(5) 0.0616(18) Uani 1 1 d . . .
H43B H 0.8641 0.4495 0.8195 0.074 Uiso 1 1 calc R . .
C44' C 0.7452(5) 0.4039(3) 0.8468(4) 0.0523(15) Uani 1 1 d . . .
H44B H 0.6995 0.4243 0.8159 0.063 Uiso 1 1 calc R . .
C45' C 0.7131(4) 0.3592(2) 0.8908(4) 0.0456(13) Uani 1 1 d . . .
H45B H 0.6450 0.3504 0.8930 0.055 Uiso 1 1 calc R . .
C46' C 0.7823(4) 0.3275(2) 0.9315(3) 0.0393(11) Uani 1 1 d . . .
H46B H 0.7605 0.2961 0.9596 0.047 Uiso 1 1 calc R . .
C51' C 1.0250(5) 0.3518(3) 1.0547(4) 0.0583(18) Uani 1 1 d . . .
C52' C 1.1240(5) 0.3491(4) 1.0810(5) 0.072(2) Uani 1 1 d . . .
H52B H 1.1667 0.3212 1.0623 0.086 Uiso 1 1 calc R . .
C53' C 1.1588(7) 0.3881(6) 1.1349(7) 0.113(4) Uani 1 1 d . . .
H53B H 1.2262 0.3877 1.1505 0.136 Uiso 1 1 calc R . .
C54' C 1.0952(8) 0.4272(6) 1.1656(8) 0.136(6) Uani 1 1 d . . .
H54B H 1.1188 0.4526 1.2034 0.163 Uiso 1 1 calc R . .
C55' C 1.0002(8) 0.4293(5) 1.1421(7) 0.117(5) Uani 1 1 d . . .
H55B H 0.9571 0.4555 1.1647 0.140 Uiso 1 1 calc R . .
C56' C 0.9637(5) 0.3934(3) 1.0846(5) 0.073(2) Uani 1 1 d . . .
H56B H 0.8979 0.3971 1.0660 0.087 Uiso 1 1 calc R . .
B B 0.5694(4) 0.3969(3) 0.1914(4) 0.0391(12) Uani 1 1 d . . .
C61 C 0.5060(4) 0.3502(2) 0.1401(3) 0.0381(11) Uani 1 1 d . . .
C62 C 0.5379(5) 0.3337(3) 0.0660(4) 0.0496(14) Uani 1 1 d . . .
H62A H 0.5934 0.3516 0.0446 0.060 Uiso 1 1 calc R . .
C63 C 0.4904(6) 0.2920(3) 0.0232(4) 0.0637(18) Uani 1 1 d . . .
H63A H 0.5138 0.2824 -0.0263 0.076 Uiso 1 1 calc R . .
C64 C 0.4094(6) 0.2648(3) 0.0528(4) 0.0597(17) Uani 1 1 d . . .
H64A H 0.3781 0.2360 0.0243 0.072 Uiso 1 1 calc R . .
C65 C 0.3747(5) 0.2801(3) 0.1247(4) 0.0549(15) Uani 1 1 d . . .
H65A H 0.3182 0.2624 0.1450 0.066 Uiso 1 1 calc R . .
C66 C 0.4232(4) 0.3218(2) 0.1675(3) 0.0436(12) Uani 1 1 d . . .
H66A H 0.3990 0.3312 0.2169 0.052 Uiso 1 1 calc R . .
C71 C 0.4985(4) 0.4243(2) 0.2596(3) 0.0387(11) Uani 1 1 d . . .
C72 C 0.5319(4) 0.4310(2) 0.3373(3) 0.0414(12) Uani 1 1 d . . .
H72A H 0.5949 0.4172 0.3519 0.050 Uiso 1 1 calc R . .
C73 C 0.4738(5) 0.4578(2) 0.3933(4) 0.0478(14) Uani 1 1 d . . .
H73A H 0.4994 0.4631 0.4439 0.057 Uiso 1 1 calc R . .
C74 C 0.3807(5) 0.4760(2) 0.3748(4) 0.0557(17) Uani 1 1 d . . .
H74A H 0.3415 0.4929 0.4131 0.067 Uiso 1 1 calc R . .
C75 C 0.3439(5) 0.4696(3) 0.3004(5) 0.0601(17) Uani 1 1 d . . .
H75A H 0.2796 0.4825 0.2876 0.072 Uiso 1 1 calc R . .
C76 C 0.4022(4) 0.4438(3) 0.2434(4) 0.0507(14) Uani 1 1 d . . .
H76A H 0.3757 0.4395 0.1928 0.061 Uiso 1 1 calc R . .
C81 C 0.6076(4) 0.4471(2) 0.1317(3) 0.0395(11) Uani 1 1 d . . .
C82 C 0.5565(5) 0.4964(3) 0.1161(4) 0.0484(14) Uani 1 1 d . . .
H82A H 0.4982 0.5041 0.1437 0.058 Uiso 1 1 calc R . .
C83 C 0.5885(6) 0.5348(3) 0.0608(4) 0.0559(16) Uani 1 1 d . . .
H83A H 0.5504 0.5671 0.0514 0.067 Uiso 1 1 calc R . .
C84 C 0.6741(6) 0.5268(3) 0.0199(4) 0.0632(18) Uani 1 1 d . . .
H84A H 0.6956 0.5533 -0.0167 0.076 Uiso 1 1 calc R . .
C85 C 0.7280(6) 0.4786(3) 0.0341(5) 0.068(2) Uani 1 1 d . . .
H85A H 0.7868 0.4717 0.0067 0.081 Uiso 1 1 calc R . .
C86 C 0.6952(5) 0.4401(3) 0.0888(5) 0.0583(17) Uani 1 1 d . . .
H86A H 0.7336 0.4078 0.0977 0.070 Uiso 1 1 calc R . .
C91 C 0.6637(4) 0.3660(2) 0.2338(3) 0.0414(12) Uani 1 1 d . . .
C92 C 0.6625(4) 0.3088(2) 0.2523(3) 0.0419(12) Uani 1 1 d . . .
H92A H 0.6079 0.2873 0.2351 0.050 Uiso 1 1 calc R . .
C93 C 0.7371(4) 0.2826(3) 0.2941(3) 0.0440(12) Uani 1 1 d . . .
H93A H 0.7328 0.2440 0.3037 0.053 Uiso 1 1 calc R . .
C94 C 0.8171(5) 0.3118(3) 0.3219(4) 0.0555(16) Uani 1 1 d . . .
H94A H 0.8657 0.2942 0.3532 0.067 Uiso 1 1 calc R . .
C95 C 0.8254(5) 0.3678(3) 0.3031(4) 0.0571(16) Uani 1 1 d . . .
H95A H 0.8819 0.3880 0.3195 0.069 Uiso 1 1 calc R . .
C96 C 0.7499(5) 0.3948(3) 0.2596(4) 0.0530(15) Uani 1 1 d . . .
H96A H 0.7570 0.4329 0.2474 0.064 Uiso 1 1 calc R . .
B' B 0.9364(5) 0.5562(3) 0.6479(4) 0.0401(13) Uani 1 1 d . . .
C61' C 0.8902(4) 0.5065(2) 0.5923(3) 0.0415(12) Uani 1 1 d . . .
C62' C 0.8067(5) 0.5169(3) 0.5449(4) 0.0556(16) Uani 1 1 d . . .
H62B H 0.7783 0.5528 0.5460 0.067 Uiso 1 1 calc R . .
C63' C 0.7637(6) 0.4767(3) 0.4962(5) 0.0649(19) Uani 1 1 d . . .
H63B H 0.7089 0.4860 0.4642 0.078 Uiso 1 1 calc R . .
C64' C 0.8020(6) 0.4228(3) 0.4953(5) 0.072(2) Uani 1 1 d . . .
H64B H 0.7742 0.3954 0.4624 0.086 Uiso 1 1 calc R . .
C65' C 0.8813(6) 0.4104(3) 0.5435(5) 0.067(2) Uani 1 1 d . . .
H65B H 0.9067 0.3738 0.5445 0.081 Uiso 1 1 calc R . .
C66' C 0.9250(5) 0.4517(3) 0.5915(4) 0.0549(15) Uani 1 1 d . . .
H66B H 0.9793 0.4419 0.6238 0.066 Uiso 1 1 calc R . .
C71' C 0.8454(4) 0.5844(3) 0.6964(3) 0.0453(13) Uani 1 1 d . . .
C72' C 0.7715(5) 0.5500(4) 0.7307(5) 0.0648(18) Uani 1 1 d . . .
H72B H 0.7730 0.5112 0.7219 0.078 Uiso 1 1 calc R . .
C73' C 0.6969(6) 0.5725(5) 0.7769(5) 0.078(2) Uani 1 1 d . . .
H73B H 0.6503 0.5485 0.7999 0.093 Uiso 1 1 calc R . .
C74' C 0.6906(6) 0.6292(5) 0.7894(4) 0.075(2) Uani 1 1 d . . .
H74B H 0.6404 0.6438 0.8211 0.090 Uiso 1 1 calc R . .
C75' C 0.7585(5) 0.6644(4) 0.7552(4) 0.0637(19) Uani 1 1 d . . .
H75B H 0.7539 0.7033 0.7622 0.076 Uiso 1 1 calc R . .
C76' C 0.8335(4) 0.6418(3) 0.7105(3) 0.0491(14) Uani 1 1 d . . .
H76B H 0.8793 0.6665 0.6882 0.059 Uiso 1 1 calc R . .
C81' C 0.9900(4) 0.6066(2) 0.5958(3) 0.0414(12) Uani 1 1 d . . .
C82' C 1.0783(5) 0.6338(3) 0.6204(4) 0.0503(14) Uani 1 1 d . . .
H82B H 1.1094 0.6220 0.6669 0.060 Uiso 1 1 calc R . .
C83' C 1.1212(5) 0.6771(3) 0.5790(4) 0.0577(16) Uani 1 1 d . . .
H83B H 1.1806 0.6936 0.5973 0.069 Uiso 1 1 calc R . .
C84' C 1.0768(5) 0.6961(3) 0.5109(4) 0.0590(17) Uani 1 1 d . . .
H84B H 1.1053 0.7254 0.4822 0.071 Uiso 1 1 calc R . .
C85' C 0.9903(6) 0.6714(3) 0.4861(4) 0.067(2) Uani 1 1 d . . .
H85B H 0.9589 0.6838 0.4400 0.080 Uiso 1 1 calc R . .
C86' C 0.9488(5) 0.6287(3) 0.5277(4) 0.0554(16) Uani 1 1 d . . .
H86B H 0.8886 0.6133 0.5090 0.066 Uiso 1 1 calc R . .
C91' C 1.0210(4) 0.5304(2) 0.7091(4) 0.0466(14) Uani 1 1 d . . .
C92' C 1.1085(5) 0.5073(3) 0.6812(5) 0.0628(19) Uani 1 1 d . . .
H92B H 1.1195 0.5083 0.6272 0.075 Uiso 1 1 calc R . .
C93' C 1.1805(5) 0.4827(3) 0.7288(6) 0.078(3) Uani 1 1 d . . .
H93B H 1.2386 0.4679 0.7071 0.093 Uiso 1 1 calc R . .
C94' C 1.1666(6) 0.4802(3) 0.8076(6) 0.077(3) Uani 1 1 d . . .
H94B H 1.2146 0.4633 0.8402 0.092 Uiso 1 1 calc R . .
C95' C 1.0824(7) 0.5024(3) 0.8380(4) 0.068(2) Uani 1 1 d . . .
H95B H 1.0726 0.5008 0.8921 0.081 Uiso 1 1 calc R . .
C96' C 1.0099(5) 0.5278(3) 0.7898(4) 0.0513(15) Uani 1 1 d . . .
H96B H 0.9528 0.5433 0.8124 0.062 Uiso 1 1 calc R . .
O1S O 0.4033(8) 0.4205(4) 0.8694(5) 0.119(3) Uani 1 1 d . . .
C1S C 0.4602(10) 0.4415(8) 0.8118(9) 0.138(6) Uani 1 1 d . . .
H1SA H 0.5306 0.4409 0.8277 0.166 Uiso 1 1 calc R . .
H1SB H 0.4411 0.4802 0.8005 0.166 Uiso 1 1 calc R . .
C2S C 0.4436(15) 0.4049(6) 0.7397(11) 0.174(9) Uani 1 1 d . . .
H2SA H 0.4838 0.4188 0.6975 0.262 Uiso 1 1 calc R . .
H2SB H 0.3739 0.4060 0.7243 0.262 Uiso 1 1 calc R . .
H2SC H 0.4625 0.3667 0.7517 0.262 Uiso 1 1 calc R . .
C3S C 0.4202(12) 0.4433(6) 0.9384(8) 0.129(5) Uani 1 1 d . . .
H3SA H 0.4220 0.4841 0.9325 0.155 Uiso 1 1 calc R . .
H3SB H 0.4857 0.4312 0.9577 0.155 Uiso 1 1 calc R . .
C4S C 0.3467(10) 0.4291(6) 0.9952(7) 0.114(4) Uani 1 1 d . . .
H4SA H 0.3635 0.4470 1.0444 0.170 Uiso 1 1 calc R . .
H4SB H 0.3454 0.3888 1.0023 0.170 Uiso 1 1 calc R . .
H4SC H 0.2818 0.4419 0.9774 0.170 Uiso 1 1 calc R . .
O2S O 0.0684(13) 0.5599(7) 0.2969(7) 0.244(9) Uani 1 1 d . . .
C5S C 0.0608(8) 0.5383(5) 0.3576(7) 0.095(3) Uani 1 1 d . . .
C6S C 0.0001(12) 0.4913(6) 0.3764(10) 0.146(5) Uani 1 1 d . . .
H6SA H -0.0452 0.4835 0.3333 0.219 Uiso 1 1 calc R . .
H6SB H -0.0378 0.4996 0.4227 0.219 Uiso 1 1 calc R . .
H6SC H 0.0420 0.4590 0.3861 0.219 Uiso 1 1 calc R . .
C7S C 0.1320(11) 0.5504(7) 0.4263(9) 0.142(6) Uani 1 1 d . . .
H7SA H 0.1729 0.5826 0.4141 0.212 Uiso 1 1 calc R . .
H7SB H 0.1743 0.5181 0.4356 0.212 Uiso 1 1 calc R . .
H7SC H 0.0938 0.5581 0.4725 0.212 Uiso 1 1 calc R . .

loop_
_atom_site_aniso_label
_atom_site_aniso_U_11
_atom_site_aniso_U_22
_atom_site_aniso_U_33
_atom_site_aniso_U_23
_atom_site_aniso_U_13
_atom_site_aniso_U_12
Ru 0.03249(18) 0.03219(17) 0.02561(16) 0.00177(15) -0.00109(14) -0.00337(17)
Fe 0.0416(4) 0.0348(4) 0.0296(3) 0.0004(3) -0.0094(3) -0.0006(3)
Cl 0.0431(7) 0.0420(7) 0.0322(6) -0.0024(5) 0.0045(5) 0.0016(5)
P 0.0267(6) 0.0304(6) 0.0255(5) -0.0018(4) -0.0001(4) -0.0013(5)
N 0.048(3) 0.035(2) 0.029(2) 0.0031(17) -0.0054(18) -0.0097(19)
C1 0.048(3) 0.030(2) 0.030(2) 0.0007(19) -0.003(2) -0.010(2)
C2 0.077(5) 0.049(3) 0.053(4) 0.000(3) -0.022(3) -0.028(3)
C3 0.041(3) 0.056(3) 0.043(3) 0.002(3) 0.005(2) -0.012(3)
C4 0.055(3) 0.035(3) 0.054(3) 0.016(2) -0.011(3) -0.020(2)
C11 0.065(4) 0.060(4) 0.033(3) -0.003(2) 0.005(3) 0.010(3)
C12 0.046(3) 0.109(6) 0.026(2) -0.008(3) 0.006(2) -0.015(4)
C13 0.097(6) 0.061(4) 0.039(3) -0.005(3) 0.004(3) -0.029(4)
C14 0.103(6) 0.051(3) 0.030(3) 0.010(2) -0.013(3) 0.003(4)
C15 0.060(3) 0.053(3) 0.036(3) -0.012(3) -0.009(2) 0.001(3)
C21 0.036(2) 0.038(3) 0.032(2) -0.0050(19) 0.0014(19) 0.000(2)
C22 0.035(2) 0.040(3) 0.024(2) -0.0027(19) -0.0013(18) 0.003(2)
C23 0.035(3) 0.040(3) 0.044(3) -0.004(2) -0.004(2) 0.011(2)
C24 0.039(3) 0.058(4) 0.060(4) -0.005(3) -0.017(3) 0.011(3)
C25 0.033(2) 0.054(3) 0.053(3) -0.005(3) -0.010(2) -0.007(3)
C31 0.048(3) 0.044(3) 0.026(2) 0.002(2) 0.000(2) 0.005(2)
C32 0.043(3) 0.045(3) 0.030(2) 0.004(2) -0.008(2) -0.012(2)
C33 0.036(2) 0.047(3) 0.030(2) 0.002(2) -0.0042(19) -0.003(2)
C34 0.045(3) 0.049(3) 0.032(3) 0.008(2) -0.005(2) -0.003(2)
C35 0.039(3) 0.048(3) 0.035(3) 0.012(2) -0.001(2) -0.002(2)
C36 0.048(3) 0.052(3) 0.029(2) 0.002(2) 0.000(2) -0.010(3)
C37 0.053(3) 0.054(3) 0.039(3) -0.008(3) 0.011(2) -0.007(3)
C38 0.042(3) 0.055(3) 0.049(3) 0.009(3) -0.003(2) 0.009(3)
C39 0.069(5) 0.052(4) 0.077(5) 0.002(4) 0.016(4) 0.014(3)
C310 0.049(4) 0.111(7) 0.070(5) 0.007(5) -0.014(3) 0.026(4)
C41 0.038(2) 0.024(2) 0.026(2) -0.0024(17) 0.0010(18) -0.0076(18)
C42 0.036(3) 0.029(2) 0.041(3) 0.005(2) -0.001(2) 0.000(2)
C43 0.052(3) 0.030(2) 0.043(3) 0.004(2) 0.001(2) -0.004(2)
C44 0.051(3) 0.039(3) 0.043(3) 0.000(2) 0.013(3) -0.008(2)
C45 0.038(3) 0.044(3) 0.052(3) 0.005(3) 0.008(2) -0.003(2)
C46 0.042(3) 0.036(3) 0.035(3) 0.006(2) -0.005(2) 0.000(2)
C51 0.040(3) 0.035(2) 0.028(2) -0.007(2) 0.002(2) 0.002(2)
C52 0.045(3) 0.049(3) 0.046(3) -0.011(3) 0.004(2) -0.002(2)
C53 0.054(4) 0.080(5) 0.053(4) -0.018(3) 0.015(3) 0.007(3)
C54 0.081(5) 0.068(4) 0.060(4) -0.029(4) 0.011(4) 0.008(4)
C55 0.071(4) 0.052(4) 0.049(3) -0.020(3) -0.001(3) 0.001(3)
C56 0.046(3) 0.044(3) 0.038(3) -0.007(2) -0.003(2) 0.000(2)
Ru' 0.0362(2) 0.0479(2) 0.02945(18) 0.00034(18) 0.00167(15) 0.01118(19)
Fe' 0.0378(4) 0.0485(4) 0.0425(4) 0.0029(4) 0.0093(3) 0.0016(3)
Cl' 0.0475(7) 0.0449(7) 0.0348(6) -0.0032(5) -0.0017(5) 0.0044(6)
P' 0.0288(6) 0.0426(7) 0.0389(7) -0.0082(6) -0.0003(5) 0.0029(5)
N' 0.046(3) 0.049(3) 0.041(2) 0.005(2) 0.007(2) 0.016(2)
C1' 0.054(3) 0.053(3) 0.037(3) 0.005(2) 0.008(2) 0.024(3)
C2' 0.080(5) 0.077(5) 0.054(4) 0.008(4) 0.026(4) 0.030(4)
C3' 0.054(4) 0.093(5) 0.039(3) 0.007(3) 0.002(3) 0.023(4)
C4' 0.076(5) 0.050(3) 0.057(4) 0.016(3) 0.016(3) 0.029(3)
C11' 0.082(5) 0.063(4) 0.042(3) -0.003(3) 0.000(3) -0.011(4)
C12' 0.050(4) 0.088(5) 0.046(3) -0.003(4) -0.005(3) 0.008(4)
C13' 0.075(5) 0.065(4) 0.050(4) 0.013(3) 0.000(3) 0.012(4)
C14' 0.070(5) 0.070(4) 0.044(3) 0.014(3) 0.017(3) 0.001(3)
C15' 0.078(5) 0.058(4) 0.040(3) 0.003(3) 0.014(3) 0.010(4)
C21' 0.032(2) 0.053(3) 0.038(3) -0.003(2) 0.001(2) 0.012(2)
C22' 0.028(2) 0.048(3) 0.040(2) -0.006(2) 0.007(2) 0.001(2)
C23' 0.038(3) 0.062(4) 0.061(4) -0.003(3) 0.005(3) -0.012(3)
C24' 0.036(3) 0.081(5) 0.059(4) 0.002(3) 0.011(3) 0.002(3)
C25' 0.037(3) 0.074(4) 0.054(3) 0.005(4) 0.010(2) 0.013(3)
C31' 0.057(4) 0.084(5) 0.027(2) -0.008(3) 0.004(2) 0.023(3)
C32' 0.048(3) 0.071(4) 0.038(3) -0.009(3) 0.009(2) 0.019(3)
C33' 0.044(3) 0.069(4) 0.033(3) 0.006(3) 0.009(2) 0.009(3)
C34' 0.046(3) 0.070(4) 0.037(3) 0.007(3) 0.005(2) 0.020(3)
C35' 0.046(3) 0.066(4) 0.035(3) 0.017(3) 0.002(2) 0.013(3)
C36' 0.071(4) 0.078(5) 0.024(3) 0.009(3) 0.007(3) 0.018(4)
C37' 0.063(4) 0.102(6) 0.048(4) -0.013(4) -0.005(3) 0.009(4)
C38' 0.046(3) 0.077(5) 0.054(4) 0.018(3) 0.008(3) 0.000(3)
C39' 0.068(5) 0.071(5) 0.087(6) 0.020(4) -0.010(4) -0.010(4)
C3X' 0.069(5) 0.135(9) 0.072(5) 0.006(6) 0.015(4) -0.013(6)
C41' 0.033(2) 0.042(3) 0.038(3) -0.008(2) -0.001(2) 0.003(2)
C42' 0.037(3) 0.044(3) 0.085(5) 0.004(3) 0.010(3) -0.003(3)
C43' 0.050(4) 0.050(4) 0.085(5) 0.015(3) 0.003(3) 0.006(3)
C44' 0.048(3) 0.041(3) 0.068(4) 0.013(3) -0.004(3) 0.010(3)
C45' 0.035(3) 0.041(3) 0.060(4) 0.000(3) -0.005(2) -0.001(2)
C46' 0.042(3) 0.033(3) 0.043(3) -0.003(2) 0.002(2) 0.003(2)
C51' 0.036(3) 0.073(4) 0.066(4) -0.029(4) 0.002(3) -0.003(3)
C52' 0.040(3) 0.096(6) 0.080(5) -0.038(5) -0.002(3) 0.003(4)
C53' 0.052(5) 0.173(11) 0.115(8) -0.071(8) -0.013(5) -0.011(6)
C54' 0.069(6) 0.173(12) 0.165(11) -0.129(10) -0.005(7) -0.012(7)
C55' 0.075(6) 0.135(9) 0.140(9) -0.104(8) 0.012(6) 0.003(6)
C56' 0.042(3) 0.082(5) 0.093(6) -0.049(5) 0.005(4) 0.000(3)
B 0.034(3) 0.039(3) 0.045(3) -0.005(2) 0.000(2) 0.001(2)
C61 0.035(3) 0.040(3) 0.040(3) -0.001(2) 0.000(2) 0.005(2)
C62 0.052(3) 0.046(3) 0.051(3) -0.010(3) 0.012(3) -0.007(3)
C63 0.076(5) 0.065(4) 0.050(4) -0.019(3) 0.011(3) -0.004(4)
C64 0.068(4) 0.048(4) 0.062(4) -0.021(3) -0.007(3) -0.006(3)
C65 0.054(4) 0.051(3) 0.060(4) 0.006(3) -0.003(3) -0.016(3)
C66 0.043(3) 0.050(3) 0.038(3) 0.002(2) -0.003(2) -0.005(2)
C71 0.037(3) 0.037(3) 0.042(3) -0.008(2) 0.006(2) -0.007(2)
C72 0.047(3) 0.031(2) 0.047(3) 0.001(2) 0.005(2) -0.002(2)
C73 0.067(4) 0.029(3) 0.048(3) -0.001(2) 0.015(3) -0.004(3)
C74 0.071(4) 0.031(3) 0.066(4) -0.007(3) 0.033(3) -0.005(3)
C75 0.041(3) 0.055(4) 0.085(5) -0.009(3) 0.011(3) 0.007(3)
C76 0.041(3) 0.053(3) 0.058(4) -0.006(3) -0.004(3) 0.004(3)
C81 0.036(3) 0.038(3) 0.045(3) -0.009(2) 0.000(2) -0.003(2)
C82 0.054(4) 0.050(3) 0.041(3) -0.003(2) 0.002(3) 0.009(3)
C83 0.075(4) 0.043(3) 0.050(3) -0.002(3) -0.001(3) 0.005(3)
C84 0.079(5) 0.050(4) 0.061(4) 0.002(3) 0.010(4) -0.016(3)
C85 0.064(4) 0.056(4) 0.084(5) 0.005(4) 0.030(4) -0.006(3)
C86 0.050(4) 0.045(3) 0.080(5) 0.006(3) 0.022(3) 0.002(3)
C91 0.035(3) 0.050(3) 0.040(3) -0.012(2) 0.003(2) 0.002(2)
C92 0.044(3) 0.048(3) 0.033(3) -0.005(2) 0.002(2) 0.003(2)
C93 0.036(3) 0.053(3) 0.044(3) -0.003(3) 0.004(2) 0.010(2)
C94 0.049(3) 0.078(5) 0.040(3) 0.001(3) 0.001(3) 0.013(3)
C95 0.044(3) 0.068(4) 0.059(4) -0.015(3) -0.009(3) 0.000(3)
C96 0.043(3) 0.047(3) 0.068(4) -0.011(3) -0.005(3) 0.001(3)
B' 0.034(3) 0.042(3) 0.044(3) 0.001(3) -0.006(2) -0.001(2)
C61' 0.037(3) 0.041(3) 0.047(3) 0.003(2) -0.001(2) -0.003(2)
C62' 0.049(3) 0.045(3) 0.072(4) -0.003(3) -0.017(3) -0.005(3)
C63' 0.061(4) 0.066(4) 0.067(4) 0.002(4) -0.016(4) -0.022(3)
C64' 0.082(5) 0.068(5) 0.065(4) -0.019(4) 0.017(4) -0.036(4)
C65' 0.085(5) 0.042(3) 0.075(5) -0.009(3) 0.019(4) -0.003(3)
C66' 0.056(4) 0.050(3) 0.059(4) 0.004(3) 0.004(3) 0.004(3)
C71' 0.037(3) 0.058(4) 0.041(3) -0.001(3) -0.007(2) 0.009(2)
C72' 0.047(4) 0.077(5) 0.071(5) 0.009(4) -0.001(3) 0.001(3)
C73' 0.046(4) 0.111(7) 0.076(5) 0.014(5) 0.013(4) -0.002(4)
C74' 0.051(4) 0.128(8) 0.047(4) -0.008(4) -0.001(3) 0.022(5)
C75' 0.053(4) 0.097(6) 0.040(3) -0.020(3) -0.007(3) 0.018(4)
C76' 0.038(3) 0.069(4) 0.040(3) -0.009(3) -0.008(2) 0.005(3)
C81' 0.038(3) 0.040(3) 0.046(3) -0.001(2) -0.005(2) 0.005(2)
C82' 0.051(3) 0.053(3) 0.046(3) 0.001(3) -0.010(3) -0.006(3)
C83' 0.055(4) 0.056(4) 0.062(4) 0.003(3) -0.009(3) -0.015(3)
C84' 0.063(4) 0.047(3) 0.067(4) 0.007(3) 0.000(3) -0.010(3)
C85' 0.069(4) 0.064(4) 0.066(4) 0.025(4) -0.019(4) -0.009(3)
C86' 0.050(3) 0.053(4) 0.062(4) 0.015(3) -0.021(3) -0.011(3)
C91' 0.042(3) 0.041(3) 0.057(3) 0.013(3) -0.011(3) -0.007(2)
C92' 0.047(4) 0.066(4) 0.075(5) 0.031(4) -0.006(3) 0.000(3)
C93' 0.032(3) 0.071(5) 0.130(8) 0.039(5) -0.006(4) -0.002(3)
C94' 0.054(4) 0.059(4) 0.116(7) 0.039(5) -0.040(5) -0.015(3)
C95' 0.083(5) 0.058(4) 0.061(4) 0.017(3) -0.031(4) -0.021(4)
C96' 0.055(4) 0.039(3) 0.060(4) 0.003(3) -0.015(3) -0.011(3)
O1S 0.155(8) 0.114(6) 0.088(5) 0.016(4) -0.007(5) -0.023(6)
C1S 0.091(8) 0.188(16) 0.136(12) 0.036(12) 0.019(8) 0.018(9)
C2S 0.25(2) 0.092(9) 0.185(16) 0.031(10) 0.106(15) 0.074(11)
C3S 0.147(12) 0.131(11) 0.107(10) 0.008(8) -0.044(9) -0.016(9)
C4S 0.116(9) 0.123(10) 0.101(8) 0.016(7) -0.027(7) -0.006(7)
O2S 0.319(19) 0.296(18) 0.114(8) 0.071(10) -0.045(10) -0.186(16)
C5S 0.086(7) 0.095(7) 0.106(8) -0.012(6) 0.035(6) 0.000(5)
C6S 0.164(13) 0.098(9) 0.175(14) 0.016(10) -0.008(12) -0.026(9)
C7S 0.116(10) 0.169(14) 0.140(12) -0.064(11) 0.017(9) -0.005(10)

loop_
_atom_type_symbol
_atom_type_description
_atom_type_scat_dispersion_real
_atom_type_scat_dispersion_imag
_atom_type_scat_source
C C 0.0033 0.0016 'International Tables Vol C Tables 4.2.6.8 and 6.1.1.4'
H H 0.0000 0.0000 'International Tables Vol C Tables 4.2.6.8 and 6.1.1.4'
B B 0.0013 0.0007 'International Tables Vol C Tables 4.2.6.8 and 6.1.1.4'
N N 0.0061 0.0033 'International Tables Vol C Tables 4.2.6.8 and 6.1.1.4'
O O 0.0106 0.0060 'International Tables Vol C Tables 4.2.6.8 and 6.1.1.4'
P P 0.1023 0.0942 'International Tables Vol C Tables 4.2.6.8 and 6.1.1.4'
Cl Cl 0.1484 0.1585 'International Tables Vol C Tables 4.2.6.8 and 6.1.1.4'
Fe Fe 0.3463 0.8444 'International Tables Vol C Tables 4.2.6.8 and 6.1.1.4'
Ru Ru -1.2594 0.8363 'International Tables Vol C Tables 4.2.6.8 and 6.1.1.4'

loop_
_geom_angle_atom_site_label_1
_geom_angle_atom_site_label_2
_geom_angle_atom_site_label_3
_geom_angle
_geom_angle_site_symmetry_1
_geom_angle_site_symmetry_3
_geom_angle_publ_flag
C32 Ru C36 66.0(2) . . ?
C32 Ru C33 37.0(2) . . ?
C36 Ru C33 77.3(2) . . ?
C32 Ru C31 37.5(2) . . ?
C36 Ru C31 36.4(2) . . ?
C33 Ru C31 66.8(2) . . ?
C32 Ru N 145.90(19) . . ?
C36 Ru N 91.29(19) . . ?
C33 Ru N 164.25(18) . . ?
C31 Ru N 109.97(19) . . ?
C32 Ru C35 77.5(2) . . ?
C36 Ru C35 36.6(2) . . ?
C33 Ru C35 64.7(2) . . ?
C31 Ru C35 65.9(2) . . ?
N Ru C35 99.66(18) . . ?
C32 Ru C34 66.5(2) . . ?
C36 Ru C34 65.0(2) . . ?
C33 Ru C34 36.9(2) . . ?
C31 Ru C34 78.3(2) . . ?
N Ru C34 128.15(19) . . ?
C35 Ru C34 35.12(19) . . ?
C32 Ru P 88.04(15) . . ?
C36 Ru P 132.16(17) . . ?
C33 Ru P 106.06(15) . . ?
C31 Ru P 99.68(15) . . ?
N Ru P 89.63(12) . . ?
C35 Ru P 164.83(15) . . ?
C34 Ru P 140.92(15) . . ?
C32 Ru Cl 127.74(15) . . ?
C36 Ru Cl 140.37(17) . . ?
C33 Ru Cl 95.75(15) . . ?
C31 Ru Cl 162.32(15) . . ?
N Ru Cl 86.09(12) . . ?
C35 Ru Cl 105.06(15) . . ?
C34 Ru Cl 85.95(14) . . ?
P Ru Cl 87.41(5) . . ?
C22 Fe C11 126.7(2) . . ?
C22 Fe C21 41.5(2) . . ?
C11 Fe C21 107.7(2) . . ?
C22 Fe C15 163.5(2) . . ?
C11 Fe C15 40.5(2) . . ?
C21 Fe C15 125.0(2) . . ?
C22 Fe C12 109.1(2) . . ?
C11 Fe C12 40.4(3) . . ?
C21 Fe C12 121.1(3) . . ?
C15 Fe C12 67.8(3) . . ?
C22 Fe C24 69.1(2) . . ?
C11 Fe C24 153.8(3) . . ?
C21 Fe C24 69.1(2) . . ?
C15 Fe C24 118.7(3) . . ?
C12 Fe C24 163.4(3) . . ?
C22 Fe C13 121.6(2) . . ?
C11 Fe C13 67.9(3) . . ?
C21 Fe C13 156.8(3) . . ?
C15 Fe C13 67.4(3) . . ?
C12 Fe C13 40.7(3) . . ?
C24 Fe C13 125.2(3) . . ?
C22 Fe C23 41.7(2) . . ?
C11 Fe C23 165.2(2) . . ?
C21 Fe C23 69.6(2) . . ?
C15 Fe C23 152.9(2) . . ?
C12 Fe C23 127.7(3) . . ?
C24 Fe C23 40.1(2) . . ?
C13 Fe C23 108.5(3) . . ?
C22 Fe C14 155.2(2) . . ?
C11 Fe C14 68.1(3) . . ?
C21 Fe C14 161.6(3) . . ?
C15 Fe C14 40.3(3) . . ?
C12 Fe C14 68.0(3) . . ?
C24 Fe C14 106.4(3) . . ?
C13 Fe C14 40.0(3) . . ?
C23 Fe C14 119.2(3) . . ?
C22 Fe C25 69.0(2) . . ?
C11 Fe C25 120.6(3) . . ?
C21 Fe C25 41.4(2) . . ?
C15 Fe C25 107.0(3) . . ?
C12 Fe C25 156.3(3) . . ?
C24 Fe C25 39.8(3) . . ?
C13 Fe C25 160.8(3) . . ?
C23 Fe C25 67.6(2) . . ?
C14 Fe C25 124.0(3) . . ?
C22 P C51 100.7(2) . . ?
C22 P C41 107.9(2) . . ?
C51 P C41 101.7(2) . . ?
C22 P Ru 113.86(18) . . ?
C51 P Ru 115.01(18) . . ?
C41 P Ru 115.89(17) . . ?
C3 N C4 108.5(5) . . ?
C3 N C1 109.6(4) . . ?
C4 N C1 107.6(4) . . ?
C3 N Ru 111.3(3) . . ?
C4 N Ru 103.5(3) . . ?
C1 N Ru 115.8(3) . . ?
C21 C1 N 110.8(4) . . ?
C21 C1 C2 110.9(5) . . ?
N C1 C2 114.4(4) . . ?
C21 C1 H1A 106.8 . . ?
N C1 H1A 106.8 . . ?
C2 C1 H1A 106.8 . . ?
C1 C2 H2A 109.5 . . ?
C1 C2 H2B 109.5 . . ?
H2A C2 H2B 109.5 . . ?
C1 C2 H2C 109.5 . . ?
H2A C2 H2C 109.5 . . ?
H2B C2 H2C 109.5 . . ?
N C3 H3A 109.5 . . ?
N C3 H3B 109.5 . . ?
H3A C3 H3B 109.5 . . ?
N C3 H3C 109.5 . . ?
H3A C3 H3C 109.5 . . ?
H3B C3 H3C 109.5 . . ?
N C4 H4A 109.5 . . ?
N C4 H4B 109.5 . . ?
H4A C4 H4B 109.5 . . ?
N C4 H4C 109.5 . . ?
H4A C4 H4C 109.5 . . ?
H4B C4 H4C 109.5 . . ?
C12 C11 C15 107.8(6) . . ?
C12 C11 Fe 70.0(4) . . ?
C15 C11 Fe 69.8(3) . . ?
C12 C11 H11A 126.1 . . ?
C15 C11 H11A 126.1 . . ?
Fe C11 H11A 125.6 . . ?
C11 C12 C13 107.5(6) . . ?
C11 C12 Fe 69.6(4) . . ?
C13 C12 Fe 69.9(4) . . ?
C11 C12 H12A 126.2 . . ?
C13 C12 H12A 126.2 . . ?
Fe C12 H12A 125.9 . . ?
C14 C13 C12 108.4(6) . . ?
C14 C13 Fe 70.1(4) . . ?
C12 C13 Fe 69.5(4) . . ?
C14 C13 H13A 125.8 . . ?
C12 C13 H13A 125.8 . . ?
Fe C13 H13A 126.2 . . ?
C13 C14 C15 107.7(7) . . ?
C13 C14 Fe 69.9(4) . . ?
C15 C14 Fe 69.4(3) . . ?
C13 C14 H14A 126.2 . . ?
C15 C14 H14A 126.2 . . ?
Fe C14 H14A 126.1 . . ?
C14 C15 C11 108.6(6) . . ?
C14 C15 Fe 70.3(3) . . ?
C11 C15 Fe 69.7(3) . . ?
C14 C15 H15A 125.7 . . ?
C11 C15 H15A 125.7 . . ?
Fe C15 H15A 125.9 . . ?
C22 C21 C25 106.4(5) . . ?
C22 C21 C1 128.1(5) . . ?
C25 C21 C1 125.4(5) . . ?
C22 C21 Fe 69.0(3) . . ?
C25 C21 Fe 70.1(3) . . ?
C1 C21 Fe 124.2(4) . . ?
C21 C22 C23 107.3(4) . . ?
C21 C22 P 126.2(4) . . ?
C23 C22 P 125.9(4) . . ?
C21 C22 Fe 69.5(3) . . ?
C23 C22 Fe 69.7(3) . . ?
P C22 Fe 133.1(3) . . ?
C24 C23 C22 108.0(5) . . ?
C24 C23 Fe 69.9(4) . . ?
C22 C23 Fe 68.5(3) . . ?
C24 C23 H23A 126.0 . . ?
C22 C23 H23A 126.0 . . ?
Fe C23 H23A 127.2 . . ?
C25 C24 C23 109.4(5) . . ?
C25 C24 Fe 70.7(4) . . ?
C23 C24 Fe 70.1(3) . . ?
C25 C24 H24A 125.3 . . ?
C23 C24 H24A 125.3 . . ?
Fe C24 H24A 125.5 . . ?
C24 C25 C21 108.9(5) . . ?
C24 C25 Fe 69.5(4) . . ?
C21 C25 Fe 68.4(3) . . ?
C24 C25 H25A 125.6 . . ?
C21 C25 H25A 125.6 . . ?
Fe C25 H25A 128.1 . . ?
C36 C31 C32 116.3(5) . . ?
C36 C31 C37 121.9(5) . . ?
C32 C31 C37 121.7(5) . . ?
C36 C31 Ru 70.4(3) . . ?
C32 C31 Ru 68.8(3) . . ?
C37 C31 Ru 134.5(4) . . ?
C33 C32 C31 121.1(5) . . ?
C33 C32 Ru 72.7(3) . . ?
C31 C32 Ru 73.7(3) . . ?
C33 C32 H32A 119.5 . . ?
C31 C32 H32A 119.5 . . ?
Ru C32 H32A 126.0 . . ?
C32 C33 C34 121.7(5) . . ?
C32 C33 Ru 70.3(3) . . ?
C34 C33 Ru 75.7(3) . . ?
C32 C33 H33A 119.1 . . ?
C34 C33 H33A 119.1 . . ?
Ru C33 H33A 126.9 . . ?
C35 C34 C33 117.3(6) . . ?
C35 C34 C38 123.6(6) . . ?
C33 C34 C38 119.1(5) . . ?
C35 C34 Ru 71.7(3) . . ?
C33 C34 Ru 67.5(3) . . ?
C38 C34 Ru 131.9(4) . . ?
C34 C35 C36 120.0(6) . . ?
C34 C35 Ru 73.2(3) . . ?
C36 C35 Ru 68.2(3) . . ?
C34 C35 H35A 120.0 . . ?
C36 C35 H35A 120.0 . . ?
Ru C35 H35A 131.4 . . ?
C31 C36 C35 123.4(6) . . ?
C31 C36 Ru 73.2(3) . . ?
C35 C36 Ru 75.2(3) . . ?
C31 C36 H36A 118.3 . . ?
C35 C36 H36A 118.3 . . ?
Ru C36 H36A 125.0 . . ?
C31 C37 H37A 109.5 . . ?
C31 C37 H37B 109.5 . . ?
H37A C37 H37B 109.5 . . ?
C31 C37 H37C 109.5 . . ?
H37A C37 H37C 109.5 . . ?
H37B C37 H37C 109.5 . . ?
C34 C38 C39 115.0(6) . . ?
C34 C38 C310 107.7(5) . . ?
C39 C38 C310 112.3(6) . . ?
C34 C38 H38A 107.1 . . ?
C39 C38 H38A 107.1 . . ?
C310 C38 H38A 107.1 . . ?
C38 C39 H39A 109.5 . . ?
C38 C39 H39B 109.5 . . ?
H39A C39 H39B 109.5 . . ?
C38 C39 H39C 109.5 . . ?
H39A C39 H39C 109.5 . . ?
H39B C39 H39C 109.5 . . ?
C38 C310 H31A 109.5 . . ?
C38 C310 H31B 109.5 . . ?
H31A C310 H31B 109.5 . . ?
C38 C310 H31C 109.5 . . ?
H31A C310 H31C 109.5 . . ?
H31B C310 H31C 109.5 . . ?
C46 C41 C42 119.2(4) . . ?
C46 C41 P 122.6(4) . . ?
C42 C41 P 118.2(4) . . ?
C43 C42 C41 119.4(5) . . ?
C43 C42 H42A 120.3 . . ?
C41 C42 H42A 120.3 . . ?
C44 C43 C42 120.9(5) . . ?
C44 C43 H43A 119.5 . . ?
C42 C43 H43A 119.5 . . ?
C43 C44 C45 119.6(5) . . ?
C43 C44 H44A 120.2 . . ?
C45 C44 H44A 120.2 . . ?
C46 C45 C44 120.0(5) . . ?
C46 C45 H45A 120.0 . . ?
C44 C45 H45A 120.0 . . ?
C41 C46 C45 120.8(5) . . ?
C41 C46 H46A 119.6 . . ?
C45 C46 H46A 119.6 . . ?
C56 C51 C52 118.5(5) . . ?
C56 C51 P 120.0(4) . . ?
C52 C51 P 121.5(4) . . ?
C53 C52 C51 121.0(6) . . ?
C53 C52 H52A 119.5 . . ?
C51 C52 H52A 119.5 . . ?
C52 C53 C54 120.1(6) . . ?
C52 C53 H53A 119.9 . . ?
C54 C53 H53A 119.9 . . ?
C55 C54 C53 120.1(6) . . ?
C55 C54 H54A 120.0 . . ?
C53 C54 H54A 120.0 . . ?
C54 C55 C56 119.2(6) . . ?
C54 C55 H55A 120.4 . . ?
C56 C55 H55A 120.4 . . ?
C51 C56 C55 121.1(6) . . ?
C51 C56 H56A 119.4 . . ?
C55 C56 H56A 119.4 . . ?
C32' Ru' C33' 36.6(2) . . ?
C32' Ru' C36' 66.1(3) . . ?
C33' Ru' C36' 77.8(2) . . ?
C32' Ru' C31' 37.1(2) . . ?
C33' Ru' C31' 66.5(2) . . ?
C36' Ru' C31' 36.7(3) . . ?
C32' Ru' N' 146.2(2) . . ?
C33' Ru' N' 164.2(2) . . ?
C36' Ru' N' 90.8(2) . . ?
C31' Ru' N' 110.4(2) . . ?
C32' Ru' C35' 76.7(3) . . ?
C33' Ru' C35' 64.6(2) . . ?
C36' Ru' C35' 36.4(3) . . ?
C31' Ru' C35' 65.5(3) . . ?
N' Ru' C35' 99.7(2) . . ?
C32' Ru' C34' 65.8(3) . . ?
C33' Ru' C34' 36.8(2) . . ?
C36' Ru' C34' 65.3(2) . . ?
C31' Ru' C34' 77.9(2) . . ?
N' Ru' C34' 128.1(2) . . ?
C35' Ru' C34' 35.2(2) . . ?
C32' Ru' P' 88.3(2) . . ?
C33' Ru' P' 105.40(18) . . ?
C36' Ru' P' 132.5(2) . . ?
C31' Ru' P' 99.9(2) . . ?
N' Ru' P' 90.42(14) . . ?
C35' Ru' P' 164.39(18) . . ?
C34' Ru' P' 140.13(16) . . ?
C32' Ru' Cl' 127.84(17) . . ?
C33' Ru' Cl' 95.70(17) . . ?
C36' Ru' Cl' 139.8(2) . . ?
C31' Ru' Cl' 161.87(17) . . ?
N' Ru' Cl' 85.81(14) . . ?
C35' Ru' Cl' 104.85(18) . . ?
C34' Ru' Cl' 85.71(16) . . ?
P' Ru' Cl' 87.60(5) . . ?
C12' Fe' C22' 110.3(3) . . ?
C12' Fe' C14' 67.9(3) . . ?
C22' Fe' C14' 156.9(3) . . ?
C12' Fe' C23' 127.3(3) . . ?
C22' Fe' C23' 41.3(2) . . ?
C14' Fe' C23' 120.0(3) . . ?
C12' Fe' C13' 40.9(3) . . ?
C22' Fe' C13' 123.0(3) . . ?
C14' Fe' C13' 40.3(3) . . ?
C23' Fe' C13' 108.2(3) . . ?
C12' Fe' C15' 67.9(3) . . ?
C22' Fe' C15' 162.1(3) . . ?
C14' Fe' C15' 40.5(3) . . ?
C23' Fe' C15' 154.0(3) . . ?
C13' Fe' C15' 68.2(3) . . ?
C12' Fe' C21' 122.3(3) . . ?
C22' Fe' C21' 41.5(2) . . ?
C14' Fe' C21' 159.6(3) . . ?
C23' Fe' C21' 69.9(3) . . ?
C13' Fe' C21' 158.5(3) . . ?
C15' Fe' C21' 123.2(3) . . ?
C12' Fe' C11' 40.4(3) . . ?
C22' Fe' C11' 126.8(3) . . ?
C14' Fe' C11' 67.9(3) . . ?
C23' Fe' C11' 164.5(3) . . ?
C13' Fe' C11' 68.4(3) . . ?
C15' Fe' C11' 40.3(3) . . ?
C21' Fe' C11' 107.4(3) . . ?
C12' Fe' C25' 157.6(3) . . ?
C22' Fe' C25' 68.2(2) . . ?
C14' Fe' C25' 122.5(3) . . ?
C23' Fe' C25' 67.4(3) . . ?
C13' Fe' C25' 159.1(3) . . ?
C15' Fe' C25' 106.3(3) . . ?
C21' Fe' C25' 41.4(2) . . ?
C11' Fe' C25' 121.2(3) . . ?
C12' Fe' C24' 162.7(3) . . ?
C22' Fe' C24' 68.3(2) . . ?
C14' Fe' C24' 106.2(3) . . ?
C23' Fe' C24' 40.2(3) . . ?
C13' Fe' C24' 124.3(3) . . ?
C15' Fe' C24' 118.9(3) . . ?
C21' Fe' C24' 68.9(3) . . ?
C11' Fe' C24' 154.2(3) . . ?
C25' Fe' C24' 39.2(3) . . ?
C22' P' C51' 100.6(3) . . ?
C22' P' C41' 108.1(3) . . ?
C51' P' C41' 101.8(3) . . ?
C22' P' Ru' 113.9(2) . . ?
C51' P' Ru' 114.9(3) . . ?
C41' P' Ru' 115.84(19) . . ?
C3' N' C4' 106.8(5) . . ?
C3' N' C1' 110.0(5) . . ?
C4' N' C1' 108.3(5) . . ?
C3' N' Ru' 112.0(4) . . ?
C4' N' Ru' 104.5(4) . . ?
C1' N' Ru' 114.8(3) . . ?
C21' C1' N' 110.7(5) . . ?
C21' C1' C2' 110.6(5) . . ?
N' C1' C2' 114.3(5) . . ?
C21' C1' H1'A 106.9 . . ?
N' C1' H1'A 106.9 . . ?
C2' C1' H1'A 106.9 . . ?
C1' C2' H2'A 109.5 . . ?
C1' C2' H2'B 109.5 . . ?
H2'A C2' H2'B 109.5 . . ?
C1' C2' H2'C 109.5 . . ?
H2'A C2' H2'C 109.5 . . ?
H2'B C2' H2'C 109.5 . . ?
N' C3' H3'A 109.5 . . ?
N' C3' H3'B 109.5 . . ?
H3'A C3' H3'B 109.5 . . ?
N' C3' H3'C 109.5 . . ?
H3'A C3' H3'C 109.5 . . ?
H3'B C3' H3'C 109.5 . . ?
N' C4' H4'A 109.5 . . ?
N' C4' H4'B 109.5 . . ?
H4'A C4' H4'B 109.5 . . ?
N' C4' H4'C 109.5 . . ?
H4'A C4' H4'C 109.5 . . ?
H4'B C4' H4'C 109.5 . . ?
C12' C11' C15' 107.5(7) . . ?
C12' C11' Fe' 69.0(4) . . ?
C15' C11' Fe' 69.6(4) . . ?
C12' C11' H11B 126.2 . . ?
C15' C11' H11B 126.2 . . ?
Fe' C11' H11B 126.7 . . ?
C11' C12' C13' 108.7(6) . . ?
C11' C12' Fe' 70.6(4) . . ?
C13' C12' Fe' 70.1(4) . . ?
C11' C12' H12B 125.6 . . ?
C13' C12' H12B 125.6 . . ?
Fe' C12' H12B 125.2 . . ?
C14' C13' C12' 106.9(7) . . ?
C14' C13' Fe' 69.6(4) . . ?
C12' C13' Fe' 69.0(4) . . ?
C14' C13' H13B 126.6 . . ?
C12' C13' H13B 126.6 . . ?
Fe' C13' H13B 126.4 . . ?
C13' C14' C15' 108.8(7) . . ?
C13' C14' Fe' 70.1(4) . . ?
C15' C14' Fe' 70.0(4) . . ?
C13' C14' H14B 125.6 . . ?
C15' C14' H14B 125.6 . . ?
Fe' C14' H14B 125.9 . . ?
C14' C15' C11' 108.0(6) . . ?
C14' C15' Fe' 69.5(4) . . ?
C11' C15' Fe' 70.1(4) . . ?
C14' C15' H15B 126.0 . . ?
C11' C15' H15B 126.0 . . ?
Fe' C15' H15B 126.0 . . ?
C22' C21' C25' 104.8(5) . . ?
C22' C21' C1' 127.6(5) . . ?
C25' C21' C1' 127.6(5) . . ?
C22' C21' Fe' 68.8(3) . . ?
C25' C21' Fe' 69.6(3) . . ?
C1' C21' Fe' 124.8(4) . . ?
C23' C22' C21' 108.6(5) . . ?
C23' C22' P' 125.6(5) . . ?
C21' C22' P' 125.2(4) . . ?
C23' C22' Fe' 69.7(4) . . ?
C21' C22' Fe' 69.7(3) . . ?
P' C22' Fe' 133.6(3) . . ?
C24' C23' C22' 107.6(6) . . ?
C24' C23' Fe' 70.8(4) . . ?
C22' C23' Fe' 69.0(3) . . ?
C24' C23' H23B 126.2 . . ?
C22' C23' H23B 126.2 . . ?
Fe' C23' H23B 125.6 . . ?
C25' C24' C23' 108.6(6) . . ?
C25' C24' Fe' 69.9(4) . . ?
C23' C24' Fe' 69.0(4) . . ?
C25' C24' H24B 125.7 . . ?
C23' C24' H24B 125.7 . . ?
Fe' C24' H24B 127.1 . . ?
C24' C25' C21' 110.4(6) . . ?
C24' C25' Fe' 70.9(4) . . ?
C21' C25' Fe' 69.0(3) . . ?
C24' C25' H25B 124.8 . . ?
C21' C25' H25B 124.8 . . ?
Fe' C25' H25B 126.9 . . ?
C36' C31' C32' 116.2(7) . . ?
C36' C31' C37' 119.9(6) . . ?
C32' C31' C37' 123.8(7) . . ?
C36' C31' Ru' 70.1(3) . . ?
C32' C31' Ru' 68.5(3) . . ?
C37' C31' Ru' 133.8(5) . . ?
C33' C32' C31' 122.1(7) . . ?
C33' C32' Ru' 72.3(3) . . ?
C31' C32' Ru' 74.4(3) . . ?
C33' C32' H32B 118.9 . . ?
C31' C32' H32B 118.9 . . ?
Ru' C32' H32B 126.4 . . ?
C32' C33' C34' 121.3(6) . . ?
C32' C33' Ru' 71.1(3) . . ?
C34' C33' Ru' 75.5(4) . . ?
C32' C33' H33B 119.4 . . ?
C34' C33' H33B 119.4 . . ?
Ru' C33' H33B 125.9 . . ?
C35' C34' C33' 117.3(7) . . ?
C35' C34' C38' 123.0(7) . . ?
C33' C34' C38' 119.6(6) . . ?
C35' C34' Ru' 71.9(4) . . ?
C33' C34' Ru' 67.8(4) . . ?
C38' C34' Ru' 133.0(4) . . ?
C34' C35' C36' 121.4(7) . . ?
C34' C35' Ru' 72.9(4) . . ?
C36' C35' Ru' 69.2(4) . . ?
C34' C35' H35B 119.3 . . ?
C36' C35' H35B 119.3 . . ?
Ru' C35' H35B 131.5 . . ?
C31' C36' C35' 121.3(7) . . ?
C31' C36' Ru' 73.2(4) . . ?
C35' C36' Ru' 74.4(3) . . ?
C31' C36' H36B 119.4 . . ?
C35' C36' H36B 119.4 . . ?
Ru' C36' H36B 124.7 . . ?
C31' C37' H37D 109.5 . . ?
C31' C37' H37E 109.5 . . ?
H37D C37' H37E 109.5 . . ?
C31' C37' H37F 109.5 . . ?
H37D C37' H37F 109.5 . . ?
H37E C37' H37F 109.5 . . ?
C3X' C38' C34' 108.8(6) . . ?
C3X' C38' C39' 112.8(7) . . ?
C34' C38' C39' 113.3(6) . . ?
C3X' C38' H38B 107.2 . . ?
C34' C38' H38B 107.2 . . ?
C39' C38' H38B 107.2 . . ?
C38' C39' H39D 109.5 . . ?
C38' C39' H39E 109.5 . . ?
H39D C39' H39E 109.5 . . ?
C38' C39' H39F 109.5 . . ?
H39D C39' H39F 109.5 . . ?
H39E C39' H39F 109.5 . . ?
C38' C3X' H3XA 109.5 . . ?
C38' C3X' H3XB 109.5 . . ?
H3XA C3X' H3XB 109.5 . . ?
C38' C3X' H3XC 109.5 . . ?
H3XA C3X' H3XC 109.5 . . ?
H3XB C3X' H3XC 109.5 . . ?
C46' C41' C42' 118.3(5) . . ?
C46' C41' P' 123.0(4) . . ?
C42' C41' P' 118.6(4) . . ?
C43' C42' C41' 119.5(6) . . ?
C43' C42' H42B 120.2 . . ?
C41' C42' H42B 120.2 . . ?
C44' C43' C42' 121.1(6) . . ?
C44' C43' H43B 119.4 . . ?
C42' C43' H43B 119.4 . . ?
C43' C44' C45' 119.7(6) . . ?
C43' C44' H44B 120.1 . . ?
C45' C44' H44B 120.1 . . ?
C46' C45' C44' 119.2(5) . . ?
C46' C45' H45B 120.4 . . ?
C44' C45' H45B 120.4 . . ?
C41' C46' C45' 121.9(5) . . ?
C41' C46' H46B 119.0 . . ?
C45' C46' H46B 119.0 . . ?
C56' C51' C52' 118.5(6) . . ?
C56' C51' P' 120.7(5) . . ?
C52' C51' P' 120.8(5) . . ?
C53' C52' C51' 119.6(8) . . ?
C53' C52' H52B 120.2 . . ?
C51' C52' H52B 120.2 . . ?
C54' C53' C52' 120.4(8) . . ?
C54' C53' H53B 119.8 . . ?
C52' C53' H53B 119.8 . . ?
C55' C54' C53' 120.4(8) . . ?
C55' C54' H54B 119.8 . . ?
C53' C54' H54B 119.8 . . ?
C54' C55' C56' 121.1(8) . . ?
C54' C55' H55B 119.5 . . ?
C56' C55' H55B 119.5 . . ?
C55' C56' C51' 119.9(7) . . ?
C55' C56' H56B 120.1 . . ?
C51' C56' H56B 120.1 . . ?
C91 B C61 108.9(4) . . ?
C91 B C71 108.4(5) . . ?
C61 B C71 110.2(4) . . ?
C91 B C81 111.0(5) . . ?
C61 B C81 108.7(4) . . ?
C71 B C81 109.6(4) . . ?
C66 C61 C62 115.2(5) . . ?
C66 C61 B 124.0(5) . . ?
C62 C61 B 120.7(5) . . ?
C63 C62 C61 122.5(6) . . ?
C63 C62 H62A 118.8 . . ?
C61 C62 H62A 118.8 . . ?
C64 C63 C62 120.4(6) . . ?
C64 C63 H63A 119.8 . . ?
C62 C63 H63A 119.8 . . ?
C63 C64 C65 119.1(6) . . ?
C63 C64 H64A 120.4 . . ?
C65 C64 H64A 120.4 . . ?
C64 C65 C66 120.1(6) . . ?
C64 C65 H65A 120.0 . . ?
C66 C65 H65A 120.0 . . ?
C61 C66 C65 122.7(6) . . ?
C61 C66 H66A 118.6 . . ?
C65 C66 H66A 118.6 . . ?
C76 C71 C72 115.5(5) . . ?
C76 C71 B 122.1(5) . . ?
C72 C71 B 122.3(5) . . ?
C73 C72 C71 121.8(6) . . ?
C73 C72 H72A 119.1 . . ?
C71 C72 H72A 119.1 . . ?
C74 C73 C72 120.5(6) . . ?
C74 C73 H73A 119.8 . . ?
C72 C73 H73A 119.8 . . ?
C73 C74 C75 120.0(6) . . ?
C73 C74 H74A 120.0 . . ?
C75 C74 H74A 120.0 . . ?
C74 C75 C76 120.0(6) . . ?
C74 C75 H75A 120.0 . . ?
C76 C75 H75A 120.0 . . ?
C71 C76 C75 122.1(6) . . ?
C71 C76 H76A 119.0 . . ?
C75 C76 H76A 119.0 . . ?
C82 C81 C86 114.6(5) . . ?
C82 C81 B 125.1(5) . . ?
C86 C81 B 120.2(5) . . ?
C81 C82 C83 122.3(6) . . ?
C81 C82 H82A 118.9 . . ?
C83 C82 H82A 118.9 . . ?
C84 C83 C82 121.9(6) . . ?
C84 C83 H83A 119.1 . . ?
C82 C83 H83A 119.1 . . ?
C83 C84 C85 117.8(7) . . ?
C83 C84 H84A 121.1 . . ?
C85 C84 H84A 121.1 . . ?
C84 C85 C86 120.1(7) . . ?
C84 C85 H85A 120.0 . . ?
C86 C85 H85A 120.0 . . ?
C85 C86 C81 123.3(6) . . ?
C85 C86 H86A 118.3 . . ?
C81 C86 H86A 118.3 . . ?
C92 C91 C96 114.6(5) . . ?
C92 C91 B 122.1(5) . . ?
C96 C91 B 123.2(5) . . ?
C93 C92 C91 123.4(6) . . ?
C93 C92 H92A 118.3 . . ?
C91 C92 H92A 118.3 . . ?
C94 C93 C92 121.0(6) . . ?
C94 C93 H93A 119.5 . . ?
C92 C93 H93A 119.5 . . ?
C93 C94 C95 118.7(6) . . ?
C93 C94 H94A 120.6 . . ?
C95 C94 H94A 120.6 . . ?
C94 C95 C96 120.6(6) . . ?
C94 C95 H95A 119.7 . . ?
C96 C95 H95A 119.7 . . ?
C95 C96 C91 121.5(6) . . ?
C95 C96 H96A 119.2 . . ?
C91 C96 H96A 119.2 . . ?
C71' B' C61' 108.4(5) . . ?
C71' B' C91' 110.0(5) . . ?
C61' B' C91' 110.5(5) . . ?
C71' B' C81' 107.9(5) . . ?
C61' B' C81' 111.9(5) . . ?
C91' B' C81' 108.1(4) . . ?
C66' C61' C62' 115.4(6) . . ?
C66' C61' B' 124.3(5) . . ?
C62' C61' B' 120.2(5) . . ?
C63' C62' C61' 123.2(6) . . ?
C63' C62' H62B 118.4 . . ?
C61' C62' H62B 118.4 . . ?
C64' C63' C62' 119.8(7) . . ?
C64' C63' H63B 120.1 . . ?
C62' C63' H63B 120.1 . . ?
C65' C64' C63' 118.7(7) . . ?
C65' C64' H64B 120.7 . . ?
C63' C64' H64B 120.7 . . ?
C64' C65' C66' 121.0(7) . . ?
C64' C65' H65B 119.5 . . ?
C66' C65' H65B 119.5 . . ?
C61' C66' C65' 121.9(7) . . ?
C61' C66' H66B 119.1 . . ?
C65' C66' H66B 119.1 . . ?
C76' C71' C72' 114.3(6) . . ?
C76' C71' B' 125.4(6) . . ?
C72' C71' B' 120.2(6) . . ?
C73' C72' C71' 121.6(8) . . ?
C73' C72' H72B 119.2 . . ?
C71' C72' H72B 119.2 . . ?
C74' C73' C72' 120.9(8) . . ?
C74' C73' H73B 119.5 . . ?
C72' C73' H73B 119.5 . . ?
C73' C74' C75' 119.5(7) . . ?
C73' C74' H74B 120.2 . . ?
C75' C74' H74B 120.2 . . ?
C74' C75' C76' 119.2(8) . . ?
C74' C75' H75B 120.4 . . ?
C76' C75' H75B 120.4 . . ?
C75' C76' C71' 124.3(7) . . ?
C75' C76' H76B 117.9 . . ?
C71' C76' H76B 117.9 . . ?
C86' C81' C82' 113.5(5) . . ?
C86' C81' B' 123.7(5) . . ?
C82' C81' B' 122.7(5) . . ?
C83' C82' C81' 123.1(6) . . ?
C83' C82' H82B 118.4 . . ?
C81' C82' H82B 118.4 . . ?
C84' C83' C82' 120.0(6) . . ?
C84' C83' H83B 120.0 . . ?
C82' C83' H83B 120.0 . . ?
C85' C84' C83' 118.4(6) . . ?
C85' C84' H84B 120.8 . . ?
C83' C84' H84B 120.8 . . ?
C84' C85' C86' 120.8(6) . . ?
C84' C85' H85B 119.6 . . ?
C86' C85' H85B 119.6 . . ?
C85' C86' C81' 124.1(6) . . ?
C85' C86' H86B 117.9 . . ?
C81' C86' H86B 117.9 . . ?
C92' C91' C96' 115.2(6) . . ?
C92' C91' B' 120.4(6) . . ?
C96' C91' B' 124.3(6) . . ?
C93' C92' C91' 123.4(8) . . ?
C93' C92' H92B 118.3 . . ?
C91' C92' H92B 118.3 . . ?
C94' C93' C92' 119.8(8) . . ?
C94' C93' H93B 120.1 . . ?
C92' C93' H93B 120.1 . . ?
C95' C94' C93' 119.2(7) . . ?
C95' C94' H94B 120.4 . . ?
C93' C94' H94B 120.4 . . ?
C94' C95' C96' 121.0(8) . . ?
C94' C95' H95B 119.5 . . ?
C96' C95' H95B 119.5 . . ?
C91' C96' C95' 121.3(7) . . ?
C91' C96' H96B 119.4 . . ?
C95' C96' H96B 119.4 . . ?
C3S O1S C1S 114.2(13) . . ?
O1S C1S C2S 107.5(14) . . ?
O1S C1S H1SA 110.2 . . ?
C2S C1S H1SA 110.2 . . ?
O1S C1S H1SB 110.2 . . ?
C2S C1S H1SB 110.2 . . ?
H1SA C1S H1SB 108.5 . . ?
C1S C2S H2SA 109.5 . . ?
C1S C2S H2SB 109.5 . . ?
H2SA C2S H2SB 109.5 . . ?
C1S C2S H2SC 109.5 . . ?
H2SA C2S H2SC 109.5 . . ?
H2SB C2S H2SC 109.5 . . ?
O1S C3S C4S 113.6(12) . . ?
O1S C3S H3SA 108.8 . . ?
C4S C3S H3SA 108.8 . . ?
O1S C3S H3SB 108.8 . . ?
C4S C3S H3SB 108.8 . . ?
H3SA C3S H3SB 107.7 . . ?
C3S C4S H4SA 109.5 . . ?
C3S C4S H4SB 109.5 . . ?
H4SA C4S H4SB 109.5 . . ?
C3S C4S H4SC 109.5 . . ?
H4SA C4S H4SC 109.5 . . ?
H4SB C4S H4SC 109.5 . . ?
O2S C5S C6S 127.4(14) . . ?
O2S C5S C7S 122.6(13) . . ?
C6S C5S C7S 109.1(13) . . ?
C5S C6S H6SA 109.5 . . ?
C5S C6S H6SB 109.5 . . ?
H6SA C6S H6SB 109.5 . . ?
C5S C6S H6SC 109.5 . . ?
H6SA C6S H6SC 109.5 . . ?
H6SB C6S H6SC 109.5 . . ?
C5S C7S H7SA 109.5 . . ?
C5S C7S H7SB 109.5 . . ?
H7SA C7S H7SB 109.5 . . ?
C5S C7S H7SC 109.5 . . ?
H7SA C7S H7SC 109.5 . . ?
H7SB C7S H7SC 109.5 . . ?

loop_
_geom_bond_atom_site_label_1
_geom_bond_atom_site_label_2
_geom_bond_distance
_geom_bond_site_symmetry_2
_geom_bond_publ_flag
Ru C32 2.186(5) . ?
Ru C36 2.214(5) . ?
Ru C33 2.216(5) . ?
Ru C31 2.249(5) . ?
Ru N 2.293(4) . ?
Ru C35 2.306(5) . ?
Ru C34 2.324(6) . ?
Ru P 2.3465(15) . ?
Ru Cl 2.3831(16) . ?
Fe C22 2.025(5) . ?
Fe C11 2.029(6) . ?
Fe C21 2.031(5) . ?
Fe C15 2.031(5) . ?
Fe C12 2.035(6) . ?
Fe C24 2.039(7) . ?
Fe C13 2.041(7) . ?
Fe C23 2.042(5) . ?
Fe C14 2.043(6) . ?
Fe C25 2.054(6) . ?
P C22 1.797(5) . ?
P C51 1.835(5) . ?
P C41 1.840(5) . ?
N C3 1.488(7) . ?
N C4 1.502(7) . ?
N C1 1.523(6) . ?
C1 C21 1.506(7) . ?
C1 C2 1.544(7) . ?
C1 H1A 0.9900 . ?
C2 H2A 0.9700 . ?
C2 H2B 0.9700 . ?
C2 H2C 0.9700 . ?
C3 H3A 0.9700 . ?
C3 H3B 0.9700 . ?
C3 H3C 0.9700 . ?
C4 H4A 0.9700 . ?
C4 H4B 0.9700 . ?
C4 H4C 0.9700 . ?
C11 C12 1.403(10) . ?
C11 C15 1.405(9) . ?
C11 H11A 0.9400 . ?
C12 C13 1.416(11) . ?
C12 H12A 0.9400 . ?
C13 C14 1.396(11) . ?
C13 H13A 0.9400 . ?
C14 C15 1.402(9) . ?
C14 H14A 0.9400 . ?
C15 H15A 0.9400 . ?
C21 C22 1.437(7) . ?
C21 C25 1.446(7) . ?
C22 C23 1.449(7) . ?
C23 C24 1.398(8) . ?
C23 H23A 0.9400 . ?
C24 C25 1.392(9) . ?
C24 H24A 0.9400 . ?
C25 H25A 0.9400 . ?
C31 C36 1.395(8) . ?
C31 C32 1.426(8) . ?
C31 C37 1.498(8) . ?
C32 C33 1.396(8) . ?
C32 H32A 0.9400 . ?
C33 C34 1.439(8) . ?
C33 H33A 0.9400 . ?
C34 C35 1.397(8) . ?
C34 C38 1.500(8) . ?
C35 C36 1.420(8) . ?
C35 H35A 0.9400 . ?
C36 H36A 0.9400 . ?
C37 H37A 0.9700 . ?
C37 H37B 0.9700 . ?
C37 H37C 0.9700 . ?
C38 C39 1.508(10) . ?
C38 C310 1.561(9) . ?
C38 H38A 0.9900 . ?
C39 H39A 0.9700 . ?
C39 H39B 0.9700 . ?
C39 H39C 0.9700 . ?
C310 H31A 0.9700 . ?
C310 H31B 0.9700 . ?
C310 H31C 0.9700 . ?
C41 C46 1.377(7) . ?
C41 C42 1.403(7) . ?
C42 C43 1.391(7) . ?
C42 H42A 0.9400 . ?
C43 C44 1.370(8) . ?
C43 H43A 0.9400 . ?
C44 C45 1.390(8) . ?
C44 H44A 0.9400 . ?
C45 C46 1.384(8) . ?
C45 H45A 0.9400 . ?
C46 H46A 0.9400 . ?
C51 C56 1.386(8) . ?
C51 C52 1.387(8) . ?
C52 C53 1.378(9) . ?
C52 H52A 0.9400 . ?
C53 C54 1.387(11) . ?
C53 H53A 0.9400 . ?
C54 C55 1.379(11) . ?
C54 H54A 0.9400 . ?
C55 C56 1.399(8) . ?
C55 H55A 0.9400 . ?
C56 H56A 0.9400 . ?
Ru' C32' 2.192(6) . ?
Ru' C33' 2.208(6) . ?
Ru' C36' 2.228(6) . ?
Ru' C31' 2.269(6) . ?
Ru' N' 2.286(5) . ?
Ru' C35' 2.295(6) . ?
Ru' C34' 2.309(7) . ?
Ru' P' 2.3446(17) . ?
Ru' Cl' 2.3931(17) . ?
Fe' C12' 2.025(7) . ?
Fe' C22' 2.031(5) . ?
Fe' C14' 2.034(6) . ?
Fe' C23' 2.040(7) . ?
Fe' C13' 2.040(7) . ?
Fe' C15' 2.041(6) . ?
Fe' C21' 2.043(6) . ?
Fe' C11' 2.046(7) . ?
Fe' C25' 2.050(6) . ?
Fe' C24' 2.064(7) . ?
P' C22' 1.808(5) . ?
P' C51' 1.832(7) . ?
P' C41' 1.838(6) . ?
N' C3' 1.480(8) . ?
N' C4' 1.509(9) . ?
N' C1' 1.539(7) . ?
C1' C21' 1.493(9) . ?
C1' C2' 1.547(9) . ?
C1' H1'A 0.9900 . ?
C2' H2'A 0.9700 . ?
C2' H2'B 0.9700 . ?
C2' H2'C 0.9700 . ?
C3' H3'A 0.9700 . ?
C3' H3'B 0.9700 . ?
C3' H3'C 0.9700 . ?
C4' H4'A 0.9700 . ?
C4' H4'B 0.9700 . ?
C4' H4'C 0.9700 . ?
C11' C12' 1.407(11) . ?
C11' C15' 1.409(10) . ?
C11' H11B 0.9400 . ?
C12' C13' 1.420(11) . ?
C12' H12B 0.9400 . ?
C13' C14' 1.404(10) . ?
C13' H13B 0.9400 . ?
C14' C15' 1.409(10) . ?
C14' H14B 0.9400 . ?
C15' H15B 0.9400 . ?
C21' C22' 1.442(7) . ?
C21' C25' 1.447(8) . ?
C22' C23' 1.437(8) . ?
C23' C24' 1.412(9) . ?
C23' H23B 0.9400 . ?
C24' C25' 1.382(11) . ?
C24' H24B 0.9400 . ?
C25' H25B 0.9400 . ?
C31' C36' 1.416(11) . ?
C31' C32' 1.422(9) . ?
C31' C37' 1.495(10) . ?
C32' C33' 1.382(9) . ?
C32' H32B 0.9400 . ?
C33' C34' 1.427(10) . ?
C33' H33B 0.9400 . ?
C34' C35' 1.392(8) . ?
C34' C38' 1.517(10) . ?
C35' C36' 1.416(10) . ?
C35' H35B 0.9400 . ?
C36' H36B 0.9400 . ?
C37' H37D 0.9700 . ?
C37' H37E 0.9700 . ?
C37' H37F 0.9700 . ?
C38' C3X' 1.514(10) . ?
C38' C39' 1.531(12) . ?
C38' H38B 0.9900 . ?
C39' H39D 0.9700 . ?
C39' H39E 0.9700 . ?
C39' H39F 0.9700 . ?
C3X' H3XA 0.9700 . ?
C3X' H3XB 0.9700 . ?
C3X' H3XC 0.9700 . ?
C41' C46' 1.368(8) . ?
C41' C42' 1.399(9) . ?
C42' C43' 1.388(10) . ?
C42' H42B 0.9400 . ?
C43' C44' 1.358(10) . ?
C43' H43B 0.9400 . ?
C44' C45' 1.383(9) . ?
C44' H44B 0.9400 . ?
C45' C46' 1.381(8) . ?
C45' H45B 0.9400 . ?
C46' H46B 0.9400 . ?
C51' C56' 1.394(9) . ?
C51' C52' 1.401(9) . ?
C52' C53' 1.389(12) . ?
C52' H52B 0.9400 . ?
C53' C54' 1.378(14) . ?
C53' H53B 0.9400 . ?
C54' C55' 1.334(14) . ?
C54' H54B 0.9400 . ?
C55' C56' 1.393(11) . ?
C55' H55B 0.9400 . ?
C56' H56B 0.9400 . ?
B C91 1.629(8) . ?
B C61 1.652(8) . ?
B C71 1.656(8) . ?
B C81 1.665(9) . ?
C61 C66 1.391(8) . ?
C61 C62 1.404(8) . ?
C62 C63 1.389(9) . ?
C62 H62A 0.9400 . ?
C63 C64 1.371(10) . ?
C63 H63A 0.9400 . ?
C64 C65 1.375(10) . ?
C64 H64A 0.9400 . ?
C65 C66 1.396(8) . ?
C65 H65A 0.9400 . ?
C66 H66A 0.9400 . ?
C71 C76 1.399(8) . ?
C71 C72 1.411(8) . ?
C72 C73 1.402(8) . ?
C72 H72A 0.9400 . ?
C73 C74 1.357(10) . ?
C73 H73A 0.9400 . ?
C74 C75 1.372(11) . ?
C74 H74A 0.9400 . ?
C75 C76 1.406(9) . ?
C75 H75A 0.9400 . ?
C76 H76A 0.9400 . ?
C81 C82 1.389(8) . ?
C81 C86 1.407(8) . ?
C82 C83 1.393(9) . ?
C82 H82A 0.9400 . ?
C83 C84 1.371(10) . ?
C83 H83A 0.9400 . ?
C84 C85 1.383(11) . ?
C84 H84A 0.9400 . ?
C85 C86 1.391(10) . ?
C85 H85A 0.9400 . ?
C86 H86A 0.9400 . ?
C91 C92 1.403(8) . ?
C91 C96 1.413(8) . ?
C92 C93 1.376(8) . ?
C92 H92A 0.9400 . ?
C93 C94 1.361(9) . ?
C93 H93A 0.9400 . ?
C94 C95 1.382(11) . ?
C94 H94A 0.9400 . ?
C95 C96 1.408(9) . ?
C95 H95A 0.9400 . ?
C96 H96A 0.9400 . ?
B' C71' 1.636(9) . ?
B' C61' 1.641(8) . ?
B' C91' 1.655(8) . ?
B' C81' 1.671(9) . ?
C61' C66' 1.391(9) . ?
C61' C62' 1.398(8) . ?
C62' C63' 1.395(9) . ?
C62' H62B 0.9400 . ?
C63' C64' 1.387(12) . ?
C63' H63B 0.9400 . ?
C64' C65' 1.371(12) . ?
C64' H64B 0.9400 . ?
C65' C66' 1.409(10) . ?
C65' H65B 0.9400 . ?
C66' H66B 0.9400 . ?
C71' C76' 1.402(9) . ?
C71' C72' 1.423(10) . ?
C72' C73' 1.396(11) . ?
C72' H72B 0.9400 . ?
C73' C74' 1.375(13) . ?
C73' H73B 0.9400 . ?
C74' C75' 1.379(12) . ?
C74' H74B 0.9400 . ?
C75' C76' 1.386(9) . ?
C75' H75B 0.9400 . ?
C76' H76B 0.9400 . ?
C81' C86' 1.391(8) . ?
C81' C82' 1.412(8) . ?
C82' C83' 1.386(9) . ?
C82' H82B 0.9400 . ?
C83' C84' 1.383(10) . ?
C83' H83B 0.9400 . ?
C84' C85' 1.366(10) . ?
C84' H84B 0.9400 . ?
C85' C86' 1.369(9) . ?
C85' H85B 0.9400 . ?
C86' H86B 0.9400 . ?
C91' C92' 1.392(10) . ?
C91' C96' 1.398(9) . ?
C92' C93' 1.387(10) . ?
C92' H92B 0.9400 . ?
C93' C94' 1.369(14) . ?
C93' H93B 0.9400 . ?
C94' C95' 1.361(13) . ?
C94' H94B 0.9400 . ?
C95' C96' 1.407(9) . ?
C95' H95B 0.9400 . ?
C96' H96B 0.9400 . ?
O1S C3S 1.321(14) . ?
O1S C1S 1.355(15) . ?
C1S C2S 1.53(2) . ?
C1S H1SA 0.9800 . ?
C1S H1SB 0.9800 . ?
C2S H2SA 0.9700 . ?
C2S H2SB 0.9700 . ?
C2S H2SC 0.9700 . ?
C3S C4S 1.439(18) . ?
C3S H3SA 0.9800 . ?
C3S H3SB 0.9800 . ?
C4S H4SA 0.9700 . ?
C4S H4SB 0.9700 . ?
C4S H4SC 0.9700 . ?
O2S C5S 1.169(14) . ?
C5S C6S 1.427(16) . ?
C5S C7S 1.535(17) . ?
C6S H6SA 0.9700 . ?
C6S H6SB 0.9700 . ?
C6S H6SC 0.9700 . ?
C7S H7SA 0.9700 . ?
C7S H7SB 0.9700 . ?
C7S H7SC 0.9700 . ?

loop_
_geom_torsion_atom_site_label_1
_geom_torsion_atom_site_label_2
_geom_torsion_atom_site_label_3
_geom_torsion_atom_site_label_4
_geom_torsion
_geom_torsion_site_symmetry_1
_geom_torsion_site_symmetry_2
_geom_torsion_site_symmetry_3
_geom_torsion_site_symmetry_4
_geom_torsion_publ_flag
C32 Ru P C22 158.1(2) . . . . ?
C36 Ru P C22 103.5(3) . . . . ?
C33 Ru P C22 -169.2(2) . . . . ?
C31 Ru P C22 122.3(2) . . . . ?
N Ru P C22 12.1(2) . . . . ?
C35 Ru P C22 140.3(5) . . . . ?
C34 Ru P C22 -154.3(3) . . . . ?
Cl Ru P C22 -73.96(18) . . . . ?
C32 Ru P C51 42.6(2) . . . . ?
C36 Ru P C51 -11.9(3) . . . . ?
C33 Ru P C51 75.3(2) . . . . ?
C31 Ru P C51 6.9(2) . . . . ?
N Ru P C51 -103.3(2) . . . . ?
C35 Ru P C51 24.8(6) . . . . ?
C34 Ru P C51 90.2(3) . . . . ?
Cl Ru P C51 170.56(19) . . . . ?
C32 Ru P C41 -75.8(2) . . . . ?
C36 Ru P C41 -130.4(3) . . . . ?
C33 Ru P C41 -43.1(2) . . . . ?
C31 Ru P C41 -111.6(2) . . . . ?
N Ru P C41 138.2(2) . . . . ?
C35 Ru P C41 -93.6(6) . . . . ?
C34 Ru P C41 -28.2(3) . . . . ?
Cl Ru P C41 52.13(17) . . . . ?
C32 Ru N C3 -9.6(5) . . . . ?
C36 Ru N C3 -55.8(4) . . . . ?
C33 Ru N C3 -98.9(7) . . . . ?
C31 Ru N C3 -23.9(4) . . . . ?
C35 Ru N C3 -91.6(4) . . . . ?
C34 Ru N C3 -114.5(4) . . . . ?
P Ru N C3 76.3(3) . . . . ?
Cl Ru N C3 163.7(3) . . . . ?
C32 Ru N C4 106.8(4) . . . . ?
C36 Ru N C4 60.5(4) . . . . ?
C33 Ru N C4 17.5(8) . . . . ?
C31 Ru N C4 92.5(4) . . . . ?
C35 Ru N C4 24.8(4) . . . . ?
C34 Ru N C4 1.9(4) . . . . ?
P Ru N C4 -167.3(3) . . . . ?
Cl Ru N C4 -79.9(3) . . . . ?
C32 Ru N C1 -135.8(4) . . . . ?
C36 Ru N C1 178.0(4) . . . . ?
C33 Ru N C1 134.9(6) . . . . ?
C31 Ru N C1 -150.0(4) . . . . ?
C35 Ru N C1 142.2(4) . . . . ?
C34 Ru N C1 119.4(4) . . . . ?
P Ru N C1 -49.8(3) . . . . ?
Cl Ru N C1 37.6(3) . . . . ?
C3 N C1 C21 -53.8(6) . . . . ?
C4 N C1 C21 -171.7(4) . . . . ?
Ru N C1 C21 73.1(5) . . . . ?
C3 N C1 C2 72.3(6) . . . . ?
C4 N C1 C2 -45.5(7) . . . . ?
Ru N C1 C2 -160.7(4) . . . . ?
C22 Fe C11 C12 75.6(5) . . . . ?
C21 Fe C11 C12 117.6(4) . . . . ?
C15 Fe C11 C12 -118.7(6) . . . . ?
C24 Fe C11 C12 -164.0(6) . . . . ?
C13 Fe C11 C12 -38.1(4) . . . . ?
C23 Fe C11 C12 40.8(11) . . . . ?
C14 Fe C11 C12 -81.4(4) . . . . ?
C25 Fe C11 C12 161.1(4) . . . . ?
C22 Fe C11 C15 -165.7(4) . . . . ?
C21 Fe C11 C15 -123.7(4) . . . . ?
C12 Fe C11 C15 118.7(6) . . . . ?
C24 Fe C11 C15 -45.2(8) . . . . ?
C13 Fe C11 C15 80.6(4) . . . . ?
C23 Fe C11 C15 159.5(9) . . . . ?
C14 Fe C11 C15 37.3(4) . . . . ?
C25 Fe C11 C15 -80.2(4) . . . . ?
C15 C11 C12 C13 0.0(7) . . . . ?
Fe C11 C12 C13 59.9(4) . . . . ?
C15 C11 C12 Fe -59.9(4) . . . . ?
C22 Fe C12 C11 -124.8(4) . . . . ?
C21 Fe C12 C11 -80.6(4) . . . . ?
C15 Fe C12 C11 37.9(4) . . . . ?
C24 Fe C12 C11 154.7(8) . . . . ?
C13 Fe C12 C11 118.6(5) . . . . ?
C23 Fe C12 C11 -167.9(3) . . . . ?
C14 Fe C12 C11 81.5(4) . . . . ?
C25 Fe C12 C11 -43.9(7) . . . . ?
C22 Fe C12 C13 116.6(4) . . . . ?
C11 Fe C12 C13 -118.6(5) . . . . ?
C21 Fe C12 C13 160.8(3) . . . . ?
C15 Fe C12 C13 -80.6(4) . . . . ?
C24 Fe C12 C13 36.1(10) . . . . ?
C23 Fe C12 C13 73.6(4) . . . . ?
C14 Fe C12 C13 -37.0(4) . . . . ?
C25 Fe C12 C13 -162.5(5) . . . . ?
C11 C12 C13 C14 -0.2(7) . . . . ?
Fe C12 C13 C14 59.5(5) . . . . ?
C11 C12 C13 Fe -59.7(4) . . . . ?
C22 Fe C13 C14 157.7(4) . . . . ?
C11 Fe C13 C14 -81.7(5) . . . . ?
C21 Fe C13 C14 -165.1(5) . . . . ?
C15 Fe C13 C14 -37.8(4) . . . . ?
C12 Fe C13 C14 -119.6(6) . . . . ?
C24 Fe C13 C14 72.3(5) . . . . ?
C23 Fe C13 C14 113.6(4) . . . . ?
C25 Fe C13 C14 38.7(10) . . . . ?
C22 Fe C13 C12 -82.7(4) . . . . ?
C11 Fe C13 C12 37.9(4) . . . . ?
C21 Fe C13 C12 -45.4(8) . . . . ?
C15 Fe C13 C12 81.8(4) . . . . ?
C24 Fe C13 C12 -168.1(4) . . . . ?
C23 Fe C13 C12 -126.8(4) . . . . ?
C14 Fe C13 C12 119.6(6) . . . . ?
C25 Fe C13 C12 158.3(7) . . . . ?
C12 C13 C14 C15 0.3(8) . . . . ?
Fe C13 C14 C15 59.4(5) . . . . ?
C12 C13 C14 Fe -59.1(5) . . . . ?
C22 Fe C14 C13 -50.4(9) . . . . ?
C11 Fe C14 C13 81.3(5) . . . . ?
C21 Fe C14 C13 161.2(8) . . . . ?
C15 Fe C14 C13 118.9(7) . . . . ?
C12 Fe C14 C13 37.6(5) . . . . ?
C24 Fe C14 C13 -125.8(5) . . . . ?
C23 Fe C14 C13 -84.3(5) . . . . ?
C25 Fe C14 C13 -165.7(5) . . . . ?
C22 Fe C14 C15 -169.2(5) . . . . ?
C11 Fe C14 C15 -37.5(4) . . . . ?
C21 Fe C14 C15 42.4(11) . . . . ?
C12 Fe C14 C15 -81.2(5) . . . . ?
C24 Fe C14 C15 115.3(5) . . . . ?
C13 Fe C14 C15 -118.9(7) . . . . ?
C23 Fe C14 C15 156.8(4) . . . . ?
C25 Fe C14 C15 75.5(5) . . . . ?
C13 C14 C15 C11 -0.3(8) . . . . ?
Fe C14 C15 C11 59.4(4) . . . . ?
C13 C14 C15 Fe -59.7(5) . . . . ?
C12 C11 C15 C14 0.2(7) . . . . ?
Fe C11 C15 C14 -59.8(5) . . . . ?
C12 C11 C15 Fe 60.0(4) . . . . ?
C22 Fe C15 C14 164.0(8) . . . . ?
C11 Fe C15 C14 119.5(6) . . . . ?
C21 Fe C15 C14 -165.0(4) . . . . ?
C12 Fe C15 C14 81.7(5) . . . . ?
C24 Fe C15 C14 -81.4(5) . . . . ?
C13 Fe C15 C14 37.6(5) . . . . ?
C23 Fe C15 C14 -49.1(8) . . . . ?
C25 Fe C15 C14 -122.9(5) . . . . ?
C22 Fe C15 C11 44.4(10) . . . . ?
C21 Fe C15 C11 75.5(5) . . . . ?
C12 Fe C15 C11 -37.8(4) . . . . ?
C24 Fe C15 C11 159.0(4) . . . . ?
C13 Fe C15 C11 -82.0(5) . . . . ?
C23 Fe C15 C11 -168.7(5) . . . . ?
C14 Fe C15 C11 -119.5(6) . . . . ?
C25 Fe C15 C11 117.5(4) . . . . ?
N C1 C21 C22 -52.3(7) . . . . ?
C2 C1 C21 C22 179.6(5) . . . . ?
N C1 C21 C25 129.9(5) . . . . ?
C2 C1 C21 C25 1.8(7) . . . . ?
N C1 C21 Fe -141.3(4) . . . . ?
C2 C1 C21 Fe 90.6(5) . . . . ?
C11 Fe C21 C22 -126.0(3) . . . . ?
C15 Fe C21 C22 -167.2(3) . . . . ?
C12 Fe C21 C22 -83.9(4) . . . . ?
C24 Fe C21 C22 81.6(3) . . . . ?
C13 Fe C21 C22 -51.0(8) . . . . ?
C23 Fe C21 C22 38.6(3) . . . . ?
C14 Fe C21 C22 160.6(8) . . . . ?
C25 Fe C21 C22 117.4(4) . . . . ?
C22 Fe C21 C25 -117.4(4) . . . . ?
C11 Fe C21 C25 116.6(4) . . . . ?
C15 Fe C21 C25 75.3(4) . . . . ?
C12 Fe C21 C25 158.7(4) . . . . ?
C24 Fe C21 C25 -35.8(4) . . . . ?
C13 Fe C21 C25 -168.5(7) . . . . ?
C23 Fe C21 C25 -78.8(4) . . . . ?
C14 Fe C21 C25 43.2(10) . . . . ?
C22 Fe C21 C1 122.6(5) . . . . ?
C11 Fe C21 C1 -3.4(5) . . . . ?
C15 Fe C21 C1 -44.6(5) . . . . ?
C12 Fe C21 C1 38.8(5) . . . . ?
C24 Fe C21 C1 -155.8(5) . . . . ?
C13 Fe C21 C1 71.6(8) . . . . ?
C23 Fe C21 C1 161.3(5) . . . . ?
C14 Fe C21 C1 -76.7(10) . . . . ?
C25 Fe C21 C1 -119.9(6) . . . . ?
C25 C21 C22 C23 0.7(6) . . . . ?
C1 C21 C22 C23 -177.4(5) . . . . ?
Fe C21 C22 C23 -59.7(3) . . . . ?
C25 C21 C22 P -170.5(4) . . . . ?
C1 C21 C22 P 11.4(8) . . . . ?
Fe C21 C22 P 129.1(4) . . . . ?
C25 C21 C22 Fe 60.5(4) . . . . ?
C1 C21 C22 Fe -117.6(5) . . . . ?
C51 P C22 C21 127.4(4) . . . . ?
C41 P C22 C21 -126.4(4) . . . . ?
Ru P C22 C21 3.7(5) . . . . ?
C51 P C22 C23 -42.2(5) . . . . ?
C41 P C22 C23 64.0(5) . . . . ?
Ru P C22 C23 -165.8(4) . . . . ?
C51 P C22 Fe -137.5(4) . . . . ?
C41 P C22 Fe -31.3(4) . . . . ?
Ru P C22 Fe 98.9(4) . . . . ?
C11 Fe C22 C21 74.2(4) . . . . ?
C15 Fe C22 C21 39.6(9) . . . . ?
C12 Fe C22 C21 115.8(4) . . . . ?
C24 Fe C22 C21 -81.7(3) . . . . ?
C13 Fe C22 C21 158.9(4) . . . . ?
C23 Fe C22 C21 -118.5(4) . . . . ?
C14 Fe C22 C21 -165.6(7) . . . . ?
C25 Fe C22 C21 -39.0(3) . . . . ?
C11 Fe C22 C23 -167.4(4) . . . . ?
C21 Fe C22 C23 118.5(4) . . . . ?
C15 Fe C22 C23 158.1(8) . . . . ?
C12 Fe C22 C23 -125.7(4) . . . . ?
C24 Fe C22 C23 36.7(4) . . . . ?
C13 Fe C22 C23 -82.6(4) . . . . ?
C14 Fe C22 C23 -47.1(8) . . . . ?
C25 Fe C22 C23 79.5(4) . . . . ?
C11 Fe C22 P -46.6(5) . . . . ?
C21 Fe C22 P -120.8(5) . . . . ?
C15 Fe C22 P -81.2(10) . . . . ?
C12 Fe C22 P -5.0(5) . . . . ?
C24 Fe C22 P 157.4(5) . . . . ?
C13 Fe C22 P 38.1(5) . . . . ?
C23 Fe C22 P 120.7(5) . . . . ?
C14 Fe C22 P 73.6(8) . . . . ?
C25 Fe C22 P -159.8(5) . . . . ?
C21 C22 C23 C24 0.7(6) . . . . ?
P C22 C23 C24 171.9(4) . . . . ?
Fe C22 C23 C24 -58.9(4) . . . . ?
C21 C22 C23 Fe 59.6(3) . . . . ?
P C22 C23 Fe -129.2(4) . . . . ?
C22 Fe C23 C24 119.9(5) . . . . ?
C11 Fe C23 C24 163.3(9) . . . . ?
C21 Fe C23 C24 81.4(4) . . . . ?
C15 Fe C23 C24 -46.7(7) . . . . ?
C12 Fe C23 C24 -164.4(4) . . . . ?
C13 Fe C23 C24 -123.1(4) . . . . ?
C14 Fe C23 C24 -80.7(5) . . . . ?
C25 Fe C23 C24 36.8(4) . . . . ?
C11 Fe C23 C22 43.5(11) . . . . ?
C21 Fe C23 C22 -38.4(3) . . . . ?
C15 Fe C23 C22 -166.6(5) . . . . ?
C12 Fe C23 C22 75.8(4) . . . . ?
C24 Fe C23 C22 -119.9(5) . . . . ?
C13 Fe C23 C22 117.0(4) . . . . ?
C14 Fe C23 C22 159.4(4) . . . . ?
C25 Fe C23 C22 -83.1(3) . . . . ?
C22 C23 C24 C25 -1.9(7) . . . . ?
Fe C23 C24 C25 -60.0(5) . . . . ?
C22 C23 C24 Fe 58.0(4) . . . . ?
C22 Fe C24 C25 81.9(4) . . . . ?
C11 Fe C24 C25 -50.4(7) . . . . ?
C21 Fe C24 C25 37.3(3) . . . . ?
C15 Fe C24 C25 -82.1(4) . . . . ?
C12 Fe C24 C25 168.4(8) . . . . ?
C13 Fe C24 C25 -163.5(4) . . . . ?
C23 Fe C24 C25 120.1(5) . . . . ?
C14 Fe C24 C25 -123.9(4) . . . . ?
C22 Fe C24 C23 -38.2(4) . . . . ?
C11 Fe C24 C23 -170.5(5) . . . . ?
C21 Fe C24 C23 -82.8(4) . . . . ?
C15 Fe C24 C23 157.8(4) . . . . ?
C12 Fe C24 C23 48.4(10) . . . . ?
C13 Fe C24 C23 76.4(5) . . . . ?
C14 Fe C24 C23 116.1(4) . . . . ?
C25 Fe C24 C23 -120.1(5) . . . . ?
C23 C24 C25 C21 2.4(8) . . . . ?
Fe C24 C25 C21 -57.2(4) . . . . ?
C23 C24 C25 Fe 59.6(5) . . . . ?
C22 C21 C25 C24 -1.9(7) . . . . ?
C1 C21 C25 C24 176.3(5) . . . . ?
Fe C21 C25 C24 57.8(5) . . . . ?
C22 C21 C25 Fe -59.7(3) . . . . ?
C1 C21 C25 Fe 118.4(5) . . . . ?
C22 Fe C25 C24 -82.2(4) . . . . ?
C11 Fe C25 C24 156.7(4) . . . . ?
C21 Fe C25 C24 -121.2(5) . . . . ?
C15 Fe C25 C24 114.7(4) . . . . ?
C12 Fe C25 C24 -171.8(5) . . . . ?
C13 Fe C25 C24 44.9(9) . . . . ?
C23 Fe C25 C24 -37.1(4) . . . . ?
C14 Fe C25 C24 73.9(4) . . . . ?
C22 Fe C25 C21 39.1(3) . . . . ?
C11 Fe C25 C21 -82.1(4) . . . . ?
C15 Fe C25 C21 -124.0(3) . . . . ?
C12 Fe C25 C21 -50.6(7) . . . . ?
C24 Fe C25 C21 121.2(5) . . . . ?
C13 Fe C25 C21 166.1(7) . . . . ?
C23 Fe C25 C21 84.2(3) . . . . ?
C14 Fe C25 C21 -164.9(3) . . . . ?
C32 Ru C31 C36 130.0(5) . . . . ?
C33 Ru C31 C36 100.3(4) . . . . ?
N Ru C31 C36 -63.1(4) . . . . ?
C35 Ru C31 C36 28.8(4) . . . . ?
C34 Ru C31 C36 63.5(4) . . . . ?
P Ru C31 C36 -156.3(3) . . . . ?
Cl Ru C31 C36 91.1(6) . . . . ?
C36 Ru C31 C32 -130.0(5) . . . . ?
C33 Ru C31 C32 -29.7(3) . . . . ?
N Ru C31 C32 166.9(3) . . . . ?
C35 Ru C31 C32 -101.2(4) . . . . ?
C34 Ru C31 C32 -66.5(3) . . . . ?
P Ru C31 C32 73.8(3) . . . . ?
Cl Ru C31 C32 -38.8(7) . . . . ?
C32 Ru C31 C37 -114.2(7) . . . . ?
C36 Ru C31 C37 115.9(8) . . . . ?
C33 Ru C31 C37 -143.8(6) . . . . ?
N Ru C31 C37 52.7(6) . . . . ?
C35 Ru C31 C37 144.7(6) . . . . ?
C34 Ru C31 C37 179.3(6) . . . . ?
P Ru C31 C37 -40.4(6) . . . . ?
Cl Ru C31 C37 -153.0(4) . . . . ?
C36 C31 C32 C33 3.7(8) . . . . ?
C37 C31 C32 C33 -172.4(5) . . . . ?
Ru C31 C32 C33 57.4(4) . . . . ?
C36 C31 C32 Ru -53.7(5) . . . . ?
C37 C31 C32 Ru 130.2(5) . . . . ?
C36 Ru C32 C33 -101.0(4) . . . . ?
C31 Ru C32 C33 -130.9(5) . . . . ?
N Ru C32 C33 -153.2(3) . . . . ?
C35 Ru C32 C33 -64.3(3) . . . . ?
C34 Ru C32 C33 -29.1(3) . . . . ?
P Ru C32 C33 120.4(3) . . . . ?
Cl Ru C32 C33 35.2(4) . . . . ?
C36 Ru C32 C31 29.9(3) . . . . ?
C33 Ru C32 C31 130.9(5) . . . . ?
N Ru C32 C31 -22.3(5) . . . . ?
C35 Ru C32 C31 66.6(3) . . . . ?
C34 Ru C32 C31 101.8(4) . . . . ?
P Ru C32 C31 -108.7(3) . . . . ?
Cl Ru C32 C31 166.1(3) . . . . ?
C31 C32 C33 C34 0.1(8) . . . . ?
Ru C32 C33 C34 58.0(5) . . . . ?
C31 C32 C33 Ru -57.9(4) . . . . ?
C36 Ru C33 C32 66.8(3) . . . . ?
C31 Ru C33 C32 30.0(3) . . . . ?
N Ru C33 C32 111.3(7) . . . . ?
C35 Ru C33 C32 103.3(3) . . . . ?
C34 Ru C33 C32 131.9(5) . . . . ?
P Ru C33 C32 -63.8(3) . . . . ?
Cl Ru C33 C32 -152.7(3) . . . . ?
C32 Ru C33 C34 -131.9(5) . . . . ?
C36 Ru C33 C34 -65.0(3) . . . . ?
C31 Ru C33 C34 -101.8(4) . . . . ?
N Ru C33 C34 -20.6(8) . . . . ?
C35 Ru C33 C34 -28.6(3) . . . . ?
P Ru C33 C34 164.3(3) . . . . ?
Cl Ru C33 C34 75.4(3) . . . . ?
C32 C33 C34 C35 -2.1(8) . . . . ?
Ru C33 C34 C35 53.4(4) . . . . ?
C32 C33 C34 C38 177.9(5) . . . . ?
Ru C33 C34 C38 -126.6(5) . . . . ?
C32 C33 C34 Ru -55.5(4) . . . . ?
C32 Ru C34 C35 -102.0(4) . . . . ?
C36 Ru C34 C35 -28.7(3) . . . . ?
C33 Ru C34 C35 -131.2(5) . . . . ?
C31 Ru C34 C35 -64.5(4) . . . . ?
N Ru C34 C35 41.8(4) . . . . ?
P Ru C34 C35 -155.6(3) . . . . ?
Cl Ru C34 C35 123.6(3) . . . . ?
C32 Ru C34 C33 29.2(3) . . . . ?
C36 Ru C34 C33 102.6(4) . . . . ?
C31 Ru C34 C33 66.7(3) . . . . ?
N Ru C34 C33 173.0(3) . . . . ?
C35 Ru C34 C33 131.2(5) . . . . ?
P Ru C34 C33 -24.3(4) . . . . ?
Cl Ru C34 C33 -105.2(3) . . . . ?
C32 Ru C34 C38 138.9(6) . . . . ?
C36 Ru C34 C38 -147.8(6) . . . . ?
C33 Ru C34 C38 109.6(7) . . . . ?
C31 Ru C34 C38 176.3(6) . . . . ?
N Ru C34 C38 -77.3(6) . . . . ?
C35 Ru C34 C38 -119.1(7) . . . . ?
P Ru C34 C38 85.3(6) . . . . ?
Cl Ru C34 C38 4.5(5) . . . . ?
C33 C34 C35 C36 0.1(8) . . . . ?
C38 C34 C35 C36 -179.9(5) . . . . ?
Ru C34 C35 C36 51.5(5) . . . . ?
C33 C34 C35 Ru -51.4(4) . . . . ?
C38 C34 C35 Ru 128.7(5) . . . . ?
C32 Ru C35 C34 66.8(4) . . . . ?
C36 Ru C35 C34 133.1(5) . . . . ?
C33 Ru C35 C34 29.9(3) . . . . ?
C31 Ru C35 C34 104.5(4) . . . . ?
N Ru C35 C34 -147.9(3) . . . . ?
P Ru C35 C34 85.0(6) . . . . ?
Cl Ru C35 C34 -59.4(4) . . . . ?
C32 Ru C35 C36 -66.4(4) . . . . ?
C33 Ru C35 C36 -103.2(4) . . . . ?
C31 Ru C35 C36 -28.7(3) . . . . ?
N Ru C35 C36 79.0(4) . . . . ?
C34 Ru C35 C36 -133.1(5) . . . . ?
P Ru C35 C36 -48.1(7) . . . . ?
Cl Ru C35 C36 167.5(3) . . . . ?
C32 C31 C36 C35 -5.9(8) . . . . ?
C37 C31 C36 C35 170.3(5) . . . . ?
Ru C31 C36 C35 -58.8(5) . . . . ?
C32 C31 C36 Ru 52.9(4) . . . . ?
C37 C31 C36 Ru -130.9(5) . . . . ?
C34 C35 C36 C31 4.1(9) . . . . ?
Ru C35 C36 C31 57.8(5) . . . . ?
C34 C35 C36 Ru -53.7(5) . . . . ?
C32 Ru C36 C31 -30.7(4) . . . . ?
C33 Ru C36 C31 -67.9(4) . . . . ?
N Ru C36 C31 123.0(4) . . . . ?
C35 Ru C36 C31 -132.4(5) . . . . ?
C34 Ru C36 C31 -104.8(4) . . . . ?
P Ru C36 C31 32.3(4) . . . . ?
Cl Ru C36 C31 -151.6(3) . . . . ?
C32 Ru C36 C35 101.7(4) . . . . ?
C33 Ru C36 C35 64.5(3) . . . . ?
C31 Ru C36 C35 132.4(5) . . . . ?
N Ru C36 C35 -104.6(3) . . . . ?
C34 Ru C36 C35 27.6(3) . . . . ?
P Ru C36 C35 164.8(3) . . . . ?
Cl Ru C36 C35 -19.1(5) . . . . ?
C35 C34 C38 C39 -22.3(8) . . . . ?
C33 C34 C38 C39 157.8(6) . . . . ?
Ru C34 C38 C39 72.9(7) . . . . ?
C35 C34 C38 C310 103.9(7) . . . . ?
C33 C34 C38 C310 -76.1(7) . . . . ?
Ru C34 C38 C310 -161.0(5) . . . . ?
C22 P C41 C46 132.2(4) . . . . ?
C51 P C41 C46 -122.4(4) . . . . ?
Ru P C41 C46 3.1(5) . . . . ?
C22 P C41 C42 -48.6(4) . . . . ?
C51 P C41 C42 56.8(4) . . . . ?
Ru P C41 C42 -177.7(3) . . . . ?
C46 C41 C42 C43 -3.2(7) . . . . ?
P C41 C42 C43 177.5(4) . . . . ?
C41 C42 C43 C44 2.3(8) . . . . ?
C42 C43 C44 C45 -0.6(9) . . . . ?
C43 C44 C45 C46 -0.2(9) . . . . ?
C42 C41 C46 C45 2.4(8) . . . . ?
P C41 C46 C45 -178.4(4) . . . . ?
C44 C45 C46 C41 -0.7(9) . . . . ?
C22 P C51 C56 148.2(5) . . . . ?
C41 P C51 C56 37.2(5) . . . . ?
Ru P C51 C56 -88.9(5) . . . . ?
C22 P C51 C52 -34.8(5) . . . . ?
C41 P C51 C52 -145.8(5) . . . . ?
Ru P C51 C52 88.1(5) . . . . ?
C56 C51 C52 C53 1.6(9) . . . . ?
P C51 C52 C53 -175.5(5) . . . . ?
C51 C52 C53 C54 -2.6(11) . . . . ?
C52 C53 C54 C55 1.8(12) . . . . ?
C53 C54 C55 C56 0.0(12) . . . . ?
C52 C51 C56 C55 0.2(9) . . . . ?
P C51 C56 C55 177.3(5) . . . . ?
C54 C55 C56 C51 -1.0(10) . . . . ?
C32' Ru' P' C22' 154.5(3) . . . . ?
C33' Ru' P' C22' -172.8(3) . . . . ?
C36' Ru' P' C22' 99.7(3) . . . . ?
C31' Ru' P' C22' 119.1(3) . . . . ?
N' Ru' P' C22' 8.2(2) . . . . ?
C35' Ru' P' C22' 139.0(6) . . . . ?
C34' Ru' P' C22' -157.9(3) . . . . ?
Cl' Ru' P' C22' -77.5(2) . . . . ?
C32' Ru' P' C51' 39.1(3) . . . . ?
C33' Ru' P' C51' 71.9(3) . . . . ?
C36' Ru' P' C51' -15.6(3) . . . . ?
C31' Ru' P' C51' 3.7(3) . . . . ?
N' Ru' P' C51' -107.1(3) . . . . ?
C35' Ru' P' C51' 23.6(6) . . . . ?
C34' Ru' P' C51' 86.7(3) . . . . ?
Cl' Ru' P' C51' 167.1(2) . . . . ?
C32' Ru' P' C41' -79.3(3) . . . . ?
C33' Ru' P' C41' -46.5(3) . . . . ?
C36' Ru' P' C41' -134.0(3) . . . . ?
C31' Ru' P' C41' -114.7(2) . . . . ?
N' Ru' P' C41' 134.5(2) . . . . ?
C35' Ru' P' C41' -94.8(6) . . . . ?
C34' Ru' P' C41' -31.7(3) . . . . ?
Cl' Ru' P' C41' 48.71(19) . . . . ?
C32' Ru' N' C3' -8.4(7) . . . . ?
C33' Ru' N' C3' -97.2(9) . . . . ?
C36' Ru' N' C3' -53.4(5) . . . . ?
C31' Ru' N' C3' -21.6(5) . . . . ?
C35' Ru' N' C3' -88.9(5) . . . . ?
C34' Ru' N' C3' -112.1(5) . . . . ?
P' Ru' N' C3' 79.1(4) . . . . ?
Cl' Ru' N' C3' 166.7(4) . . . . ?
C32' Ru' N' C4' 106.8(5) . . . . ?
C33' Ru' N' C4' 18.0(10) . . . . ?
C36' Ru' N' C4' 61.8(4) . . . . ?
C31' Ru' N' C4' 93.6(4) . . . . ?
C35' Ru' N' C4' 26.3(4) . . . . ?
C34' Ru' N' C4' 3.1(5) . . . . ?
P' Ru' N' C4' -165.6(4) . . . . ?
Cl' Ru' N' C4' -78.1(4) . . . . ?
C32' Ru' N' C1' -134.8(5) . . . . ?
C33' Ru' N' C1' 136.5(7) . . . . ?
C36' Ru' N' C1' -179.7(5) . . . . ?
C31' Ru' N' C1' -148.0(4) . . . . ?
C35' Ru' N' C1' 144.7(4) . . . . ?
C34' Ru' N' C1' 121.6(4) . . . . ?
P' Ru' N' C1' -47.2(4) . . . . ?
Cl' Ru' N' C1' 40.3(4) . . . . ?
C3' N' C1' C21' -52.8(6) . . . . ?
C4' N' C1' C21' -169.2(5) . . . . ?
Ru' N' C1' C21' 74.6(5) . . . . ?
C3' N' C1' C2' 72.9(8) . . . . ?
C4' N' C1' C2' -43.5(8) . . . . ?
Ru' N' C1' C2' -159.7(5) . . . . ?
C22' Fe' C11' C12' 78.0(5) . . . . ?
C14' Fe' C11' C12' -81.4(5) . . . . ?
C23' Fe' C11' C12' 42.5(13) . . . . ?
C13' Fe' C11' C12' -37.9(4) . . . . ?
C15' Fe' C11' C12' -119.1(6) . . . . ?
C21' Fe' C11' C12' 119.7(4) . . . . ?
C25' Fe' C11' C12' 162.9(4) . . . . ?
C24' Fe' C11' C12' -162.9(6) . . . . ?
C12' Fe' C11' C15' 119.1(6) . . . . ?
C22' Fe' C11' C15' -162.9(4) . . . . ?
C14' Fe' C11' C15' 37.7(4) . . . . ?
C23' Fe' C11' C15' 161.7(10) . . . . ?
C13' Fe' C11' C15' 81.3(5) . . . . ?
C21' Fe' C11' C15' -121.1(4) . . . . ?
C25' Fe' C11' C15' -78.0(5) . . . . ?
C24' Fe' C11' C15' -43.7(8) . . . . ?
C15' C11' C12' C13' 0.8(8) . . . . ?
Fe' C11' C12' C13' 60.0(5) . . . . ?
C15' C11' C12' Fe' -59.2(5) . . . . ?
C22' Fe' C12' C11' -123.3(4) . . . . ?
C14' Fe' C12' C11' 81.4(5) . . . . ?
C23' Fe' C12' C11' -166.9(4) . . . . ?
C13' Fe' C12' C11' 119.3(6) . . . . ?
C15' Fe' C12' C11' 37.6(4) . . . . ?
C21' Fe' C12' C11' -78.7(5) . . . . ?
C25' Fe' C12' C11' -41.3(9) . . . . ?
C24' Fe' C12' C11' 154.5(8) . . . . ?
C22' Fe' C12' C13' 117.4(4) . . . . ?
C14' Fe' C12' C13' -37.9(4) . . . . ?
C23' Fe' C12' C13' 73.8(5) . . . . ?
C15' Fe' C12' C13' -81.7(5) . . . . ?
C21' Fe' C12' C13' 162.0(4) . . . . ?
C11' Fe' C12' C13' -119.3(6) . . . . ?
C25' Fe' C12' C13' -160.6(6) . . . . ?
C24' Fe' C12' C13' 35.2(11) . . . . ?
C11' C12' C13' C14' -0.7(8) . . . . ?
Fe' C12' C13' C14' 59.5(5) . . . . ?
C11' C12' C13' Fe' -60.3(5) . . . . ?
C12' Fe' C13' C14' -118.4(7) . . . . ?
C22' Fe' C13' C14' 158.4(4) . . . . ?
C23' Fe' C13' C14' 115.2(5) . . . . ?
C15' Fe' C13' C14' -37.4(5) . . . . ?
C21' Fe' C13' C14' -163.6(7) . . . . ?
C11' Fe' C13' C14' -80.9(5) . . . . ?
C25' Fe' C13' C14' 41.0(11) . . . . ?
C24' Fe' C13' C14' 73.6(6) . . . . ?
C22' Fe' C13' C12' -83.3(5) . . . . ?
C14' Fe' C13' C12' 118.4(7) . . . . ?
C23' Fe' C13' C12' -126.5(4) . . . . ?
C15' Fe' C13' C12' 81.0(5) . . . . ?
C21' Fe' C13' C12' -45.3(10) . . . . ?
C11' Fe' C13' C12' 37.5(4) . . . . ?
C25' Fe' C13' C12' 159.3(8) . . . . ?
C24' Fe' C13' C12' -168.0(4) . . . . ?
C12' C13' C14' C15' 0.3(8) . . . . ?
Fe' C13' C14' C15' 59.5(5) . . . . ?
C12' C13' C14' Fe' -59.2(5) . . . . ?
C12' Fe' C14' C13' 38.4(5) . . . . ?
C22' Fe' C14' C13' -51.9(9) . . . . ?
C23' Fe' C14' C13' -83.0(5) . . . . ?
C15' Fe' C14' C13' 119.8(7) . . . . ?
C21' Fe' C14' C13' 162.8(7) . . . . ?
C11' Fe' C14' C13' 82.2(5) . . . . ?
C25' Fe' C14' C13' -163.9(5) . . . . ?
C24' Fe' C14' C13' -124.4(5) . . . . ?
C12' Fe' C14' C15' -81.4(5) . . . . ?
C22' Fe' C14' C15' -171.7(6) . . . . ?
C23' Fe' C14' C15' 157.2(4) . . . . ?
C13' Fe' C14' C15' -119.8(7) . . . . ?
C21' Fe' C14' C15' 43.0(10) . . . . ?
C11' Fe' C14' C15' -37.6(5) . . . . ?
C25' Fe' C14' C15' 76.3(5) . . . . ?
C24' Fe' C14' C15' 115.8(5) . . . . ?
C13' C14' C15' C11' 0.2(8) . . . . ?
Fe' C14' C15' C11' 59.7(5) . . . . ?
C13' C14' C15' Fe' -59.5(5) . . . . ?
C12' C11' C15' C14' -0.6(8) . . . . ?
Fe' C11' C15' C14' -59.4(5) . . . . ?
C12' C11' C15' Fe' 58.8(5) . . . . ?
C12' Fe' C15' C14' 81.4(5) . . . . ?
C22' Fe' C15' C14' 169.4(7) . . . . ?
C23' Fe' C15' C14' -49.8(9) . . . . ?
C13' Fe' C15' C14' 37.2(5) . . . . ?
C21' Fe' C15' C14' -163.5(4) . . . . ?
C11' Fe' C15' C14' 119.1(7) . . . . ?
C25' Fe' C15' C14' -121.4(5) . . . . ?
C24' Fe' C15' C14' -80.9(5) . . . . ?
C12' Fe' C15' C11' -37.7(5) . . . . ?
C22' Fe' C15' C11' 50.3(10) . . . . ?
C14' Fe' C15' C11' -119.1(7) . . . . ?
C23' Fe' C15' C11' -169.0(6) . . . . ?
C13' Fe' C15' C11' -81.9(5) . . . . ?
C21' Fe' C15' C11' 77.4(5) . . . . ?
C25' Fe' C15' C11' 119.4(5) . . . . ?
C24' Fe' C15' C11' 159.9(4) . . . . ?
N' C1' C21' C22' -56.0(7) . . . . ?
C2' C1' C21' C22' 176.2(6) . . . . ?
N' C1' C21' C25' 125.2(6) . . . . ?
C2' C1' C21' C25' -2.6(9) . . . . ?
N' C1' C21' Fe' -144.9(4) . . . . ?
C2' C1' C21' Fe' 87.3(6) . . . . ?
C12' Fe' C21' C22' -84.6(4) . . . . ?
C14' Fe' C21' C22' 160.3(8) . . . . ?
C23' Fe' C21' C22' 37.6(3) . . . . ?
C13' Fe' C21' C22' -51.2(9) . . . . ?
C15' Fe' C21' C22' -167.8(4) . . . . ?
C11' Fe' C21' C22' -126.4(4) . . . . ?
C25' Fe' C21' C22' 115.8(5) . . . . ?
C24' Fe' C21' C22' 80.7(4) . . . . ?
C12' Fe' C21' C25' 159.6(4) . . . . ?
C22' Fe' C21' C25' -115.8(5) . . . . ?
C14' Fe' C21' C25' 44.5(9) . . . . ?
C23' Fe' C21' C25' -78.3(4) . . . . ?
C13' Fe' C21' C25' -167.0(8) . . . . ?
C15' Fe' C21' C25' 76.4(5) . . . . ?
C11' Fe' C21' C25' 117.8(4) . . . . ?
C24' Fe' C21' C25' -35.2(4) . . . . ?
C12' Fe' C21' C1' 37.3(5) . . . . ?
C22' Fe' C21' C1' 121.9(6) . . . . ?
C14' Fe' C21' C1' -77.8(9) . . . . ?
C23' Fe' C21' C1' 159.4(5) . . . . ?
C13' Fe' C21' C1' 70.7(9) . . . . ?
C15' Fe' C21' C1' -45.9(5) . . . . ?
C11' Fe' C21' C1' -4.5(5) . . . . ?
C25' Fe' C21' C1' -122.3(6) . . . . ?
C24' Fe' C21' C1' -157.4(5) . . . . ?
C25' C21' C22' C23' 1.7(6) . . . . ?
C1' C21' C22' C23' -177.3(6) . . . . ?
Fe' C21' C22' C23' -59.0(4) . . . . ?
C25' C21' C22' P' -169.6(4) . . . . ?
C1' C21' C22' P' 11.4(8) . . . . ?
Fe' C21' C22' P' 129.7(4) . . . . ?
C25' C21' C22' Fe' 60.7(4) . . . . ?
C1' C21' C22' Fe' -118.3(6) . . . . ?
C51' P' C22' C23' -38.3(6) . . . . ?
C41' P' C22' C23' 68.0(6) . . . . ?
Ru' P' C22' C23' -161.8(5) . . . . ?
C51' P' C22' C21' 131.5(5) . . . . ?
C41' P' C22' C21' -122.2(5) . . . . ?
Ru' P' C22' C21' 8.0(5) . . . . ?
C51' P' C22' Fe' -133.5(5) . . . . ?
C41' P' C22' Fe' -27.3(5) . . . . ?
Ru' P' C22' Fe' 103.0(4) . . . . ?
C12' Fe' C22' C23' -123.9(4) . . . . ?
C14' Fe' C22' C23' -42.6(8) . . . . ?
C13' Fe' C22' C23' -80.0(5) . . . . ?
C15' Fe' C22' C23' 155.2(8) . . . . ?
C21' Fe' C22' C23' 119.9(5) . . . . ?
C11' Fe' C22' C23' -166.4(4) . . . . ?
C25' Fe' C22' C23' 80.1(4) . . . . ?
C24' Fe' C22' C23' 37.7(4) . . . . ?
C12' Fe' C22' C21' 116.2(4) . . . . ?
C14' Fe' C22' C21' -162.5(6) . . . . ?
C23' Fe' C22' C21' -119.9(5) . . . . ?
C13' Fe' C22' C21' 160.1(4) . . . . ?
C15' Fe' C22' C21' 35.2(10) . . . . ?
C11' Fe' C22' C21' 73.6(4) . . . . ?
C25' Fe' C22' C21' -39.9(4) . . . . ?
C24' Fe' C22' C21' -82.3(4) . . . . ?
C12' Fe' C22' P' -3.6(5) . . . . ?
C14' Fe' C22' P' 77.7(8) . . . . ?
C23' Fe' C22' P' 120.3(6) . . . . ?
C13' Fe' C22' P' 40.3(6) . . . . ?
C15' Fe' C22' P' -84.6(10) . . . . ?
C21' Fe' C22' P' -119.8(6) . . . . ?
C11' Fe' C22' P' -46.2(6) . . . . ?
C25' Fe' C22' P' -159.7(5) . . . . ?
C24' Fe' C22' P' 157.9(5) . . . . ?
C21' C22' C23' C24' -1.5(7) . . . . ?
P' C22' C23' C24' 169.8(5) . . . . ?
Fe' C22' C23' C24' -60.5(5) . . . . ?
C21' C22' C23' Fe' 59.0(4) . . . . ?
P' C22' C23' Fe' -129.7(5) . . . . ?
C12' Fe' C23' C24' -163.3(5) . . . . ?
C22' Fe' C23' C24' 118.5(6) . . . . ?
C14' Fe' C23' C24' -79.4(5) . . . . ?
C13' Fe' C23' C24' -121.9(5) . . . . ?
C15' Fe' C23' C24' -44.4(9) . . . . ?
C21' Fe' C23' C24' 80.8(4) . . . . ?
C11' Fe' C23' C24' 163.2(10) . . . . ?
C25' Fe' C23' C24' 36.3(4) . . . . ?
C12' Fe' C23' C22' 78.2(5) . . . . ?
C14' Fe' C23' C22' 162.1(4) . . . . ?
C13' Fe' C23' C22' 119.6(4) . . . . ?
C15' Fe' C23' C22' -162.9(6) . . . . ?
C21' Fe' C23' C22' -37.7(3) . . . . ?
C11' Fe' C23' C22' 44.7(13) . . . . ?
C25' Fe' C23' C22' -82.2(4) . . . . ?
C24' Fe' C23' C22' -118.5(6) . . . . ?
C22' C23' C24' C25' 0.6(8) . . . . ?
Fe' C23' C24' C25' -58.7(5) . . . . ?
C22' C23' C24' Fe' 59.4(4) . . . . ?
C12' Fe' C24' C25' 170.6(8) . . . . ?
C22' Fe' C24' C25' 81.7(4) . . . . ?
C14' Fe' C24' C25' -122.0(4) . . . . ?
C23' Fe' C24' C25' 120.4(6) . . . . ?
C13' Fe' C24' C25' -162.3(4) . . . . ?
C15' Fe' C24' C25' -80.2(5) . . . . ?
C21' Fe' C24' C25' 37.0(4) . . . . ?
C11' Fe' C24' C25' -49.4(8) . . . . ?
C12' Fe' C24' C23' 50.2(11) . . . . ?
C22' Fe' C24' C23' -38.7(4) . . . . ?
C14' Fe' C24' C23' 117.6(4) . . . . ?
C13' Fe' C24' C23' 77.4(5) . . . . ?
C15' Fe' C24' C23' 159.5(4) . . . . ?
C21' Fe' C24' C23' -83.3(4) . . . . ?
C11' Fe' C24' C23' -169.8(6) . . . . ?
C25' Fe' C24' C23' -120.4(6) . . . . ?
C23' C24' C25' C21' 0.4(8) . . . . ?
Fe' C24' C25' C21' -57.8(4) . . . . ?
C23' C24' C25' Fe' 58.2(5) . . . . ?
C22' C21' C25' C24' -1.3(7) . . . . ?
C1' C21' C25' C24' 177.7(6) . . . . ?
Fe' C21' C25' C24' 58.9(5) . . . . ?
C22' C21' C25' Fe' -60.2(4) . . . . ?
C1' C21' C25' Fe' 118.8(6) . . . . ?
C12' Fe' C25' C24' -172.6(6) . . . . ?
C22' Fe' C25' C24' -82.0(4) . . . . ?
C14' Fe' C25' C24' 75.0(5) . . . . ?
C23' Fe' C25' C24' -37.1(4) . . . . ?
C13' Fe' C25' C24' 44.8(10) . . . . ?
C15' Fe' C25' C24' 116.0(4) . . . . ?
C21' Fe' C25' C24' -121.9(6) . . . . ?
C11' Fe' C25' C24' 157.3(4) . . . . ?
C12' Fe' C25' C21' -50.8(8) . . . . ?
C22' Fe' C25' C21' 39.9(3) . . . . ?
C14' Fe' C25' C21' -163.1(4) . . . . ?
C23' Fe' C25' C21' 84.7(4) . . . . ?
C13' Fe' C25' C21' 166.7(8) . . . . ?
C15' Fe' C25' C21' -122.1(4) . . . . ?
C11' Fe' C25' C21' -80.8(4) . . . . ?
C24' Fe' C25' C21' 121.9(6) . . . . ?
C32' Ru' C31' C36' 130.4(7) . . . . ?
C33' Ru' C31' C36' 101.5(5) . . . . ?
N' Ru' C31' C36' -61.7(5) . . . . ?
C35' Ru' C31' C36' 29.9(4) . . . . ?
C34' Ru' C31' C36' 64.7(4) . . . . ?
P' Ru' C31' C36' -155.9(4) . . . . ?
Cl' Ru' C31' C36' 90.6(7) . . . . ?
C33' Ru' C31' C32' -28.9(4) . . . . ?
C36' Ru' C31' C32' -130.4(7) . . . . ?
N' Ru' C31' C32' 167.9(4) . . . . ?
C35' Ru' C31' C32' -100.6(4) . . . . ?
C34' Ru' C31' C32' -65.7(4) . . . . ?
P' Ru' C31' C32' 73.7(4) . . . . ?
Cl' Ru' C31' C32' -39.8(9) . . . . ?
C32' Ru' C31' C37' -116.8(9) . . . . ?
C33' Ru' C31' C37' -145.7(8) . . . . ?
C36' Ru' C31' C37' 112.8(9) . . . . ?
N' Ru' C31' C37' 51.1(8) . . . . ?
C35' Ru' C31' C37' 142.7(8) . . . . ?
C34' Ru' C31' C37' 177.5(8) . . . . ?
P' Ru' C31' C37' -43.1(7) . . . . ?
Cl' Ru' C31' C37' -156.6(5) . . . . ?
C36' C31' C32' C33' 3.8(9) . . . . ?
C37' C31' C32' C33' -174.1(6) . . . . ?
Ru' C31' C32' C33' 56.7(5) . . . . ?
C36' C31' C32' Ru' -53.0(5) . . . . ?
C37' C31' C32' Ru' 129.1(6) . . . . ?
C36' Ru' C32' C33' -102.1(5) . . . . ?
C31' Ru' C32' C33' -132.0(6) . . . . ?
N' Ru' C32' C33' -152.7(4) . . . . ?
C35' Ru' C32' C33' -65.2(4) . . . . ?
C34' Ru' C32' C33' -29.7(4) . . . . ?
P' Ru' C32' C33' 119.0(4) . . . . ?
Cl' Ru' C32' C33' 33.4(5) . . . . ?
C33' Ru' C32' C31' 132.0(6) . . . . ?
C36' Ru' C32' C31' 29.9(5) . . . . ?
N' Ru' C32' C31' -20.8(7) . . . . ?
C35' Ru' C32' C31' 66.8(4) . . . . ?
C34' Ru' C32' C31' 102.3(5) . . . . ?
P' Ru' C32' C31' -109.0(4) . . . . ?
Cl' Ru' C32' C31' 165.4(4) . . . . ?
C31' C32' C33' C34' 1.1(9) . . . . ?
Ru' C32' C33' C34' 58.8(5) . . . . ?
C31' C32' C33' Ru' -57.7(5) . . . . ?
C36' Ru' C33' C32' 66.1(4) . . . . ?
C31' Ru' C33' C32' 29.3(4) . . . . ?
N' Ru' C33' C32' 111.2(8) . . . . ?
C35' Ru' C33' C32' 102.1(4) . . . . ?
C34' Ru' C33' C32' 130.9(6) . . . . ?
P' Ru' C33' C32' -65.0(4) . . . . ?
Cl' Ru' C33' C32' -154.1(4) . . . . ?
C32' Ru' C33' C34' -130.9(6) . . . . ?
C36' Ru' C33' C34' -64.8(4) . . . . ?
C31' Ru' C33' C34' -101.6(4) . . . . ?
N' Ru' C33' C34' -19.8(10) . . . . ?
C35' Ru' C33' C34' -28.8(4) . . . . ?
P' Ru' C33' C34' 164.1(3) . . . . ?
Cl' Ru' C33' C34' 75.0(3) . . . . ?
C32' C33' C34' C35' -2.9(9) . . . . ?
Ru' C33' C34' C35' 53.9(5) . . . . ?
C32' C33' C34' C38' 175.3(5) . . . . ?
Ru' C33' C34' C38' -127.9(5) . . . . ?
C32' C33' C34' Ru' -56.7(5) . . . . ?
C32' Ru' C34' C35' -101.4(4) . . . . ?
C33' Ru' C34' C35' -131.0(6) . . . . ?
C36' Ru' C34' C35' -27.8(4) . . . . ?
C31' Ru' C34' C35' -64.3(4) . . . . ?
N' Ru' C34' C35' 42.3(5) . . . . ?
P' Ru' C34' C35' -155.4(3) . . . . ?
Cl' Ru' C34' C35' 123.5(4) . . . . ?
C32' Ru' C34' C33' 29.6(4) . . . . ?
C36' Ru' C34' C33' 103.2(4) . . . . ?
C31' Ru' C34' C33' 66.7(4) . . . . ?
N' Ru' C34' C33' 173.3(3) . . . . ?
C35' Ru' C34' C33' 131.0(6) . . . . ?
P' Ru' C34' C33' -24.4(5) . . . . ?
Cl' Ru' C34' C33' -105.5(3) . . . . ?
C32' Ru' C34' C38' 140.0(7) . . . . ?
C33' Ru' C34' C38' 110.4(7) . . . . ?
C36' Ru' C34' C38' -146.4(7) . . . . ?
C31' Ru' C34' C38' 177.1(7) . . . . ?
N' Ru' C34' C38' -76.3(7) . . . . ?
C35' Ru' C34' C38' -118.6(8) . . . . ?
P' Ru' C34' C38' 86.0(7) . . . . ?
Cl' Ru' C34' C38' 5.0(6) . . . . ?
C33' C34' C35' C36' -0.4(9) . . . . ?
C38' C34' C35' C36' -178.5(5) . . . . ?
Ru' C34' C35' C36' 51.5(5) . . . . ?
C33' C34' C35' Ru' -51.9(5) . . . . ?
C38' C34' C35' Ru' 130.0(6) . . . . ?
C32' Ru' C35' C34' 66.8(4) . . . . ?
C33' Ru' C35' C34' 30.0(4) . . . . ?
C36' Ru' C35' C34' 134.4(6) . . . . ?
C31' Ru' C35' C34' 104.4(4) . . . . ?
N' Ru' C35' C34' -147.5(4) . . . . ?
P' Ru' C35' C34' 82.7(7) . . . . ?
Cl' Ru' C35' C34' -59.3(4) . . . . ?
C32' Ru' C35' C36' -67.6(4) . . . . ?
C33' Ru' C35' C36' -104.4(4) . . . . ?
C31' Ru' C35' C36' -30.1(4) . . . . ?
N' Ru' C35' C36' 78.1(4) . . . . ?
C34' Ru' C35' C36' -134.4(6) . . . . ?
P' Ru' C35' C36' -51.7(8) . . . . ?
Cl' Ru' C35' C36' 166.3(4) . . . . ?
C32' C31' C36' C35' -7.0(9) . . . . ?
C37' C31' C36' C35' 171.0(6) . . . . ?
Ru' C31' C36' C35' -59.2(5) . . . . ?
C32' C31' C36' Ru' 52.2(5) . . . . ?
C37' C31' C36' Ru' -129.8(6) . . . . ?
C34' C35' C36' C31' 5.5(9) . . . . ?
Ru' C35' C36' C31' 58.6(5) . . . . ?
C34' C35' C36' Ru' -53.1(5) . . . . ?
C32' Ru' C36' C31' -30.2(4) . . . . ?
C33' Ru' C36' C31' -66.8(4) . . . . ?
N' Ru' C36' C31' 124.4(4) . . . . ?
C35' Ru' C36' C31' -130.3(6) . . . . ?
C34' Ru' C36' C31' -103.4(5) . . . . ?
P' Ru' C36' C31' 33.0(5) . . . . ?
Cl' Ru' C36' C31' -151.2(3) . . . . ?
C32' Ru' C36' C35' 100.1(4) . . . . ?
C33' Ru' C36' C35' 63.5(4) . . . . ?
C31' Ru' C36' C35' 130.3(6) . . . . ?
N' Ru' C36' C35' -105.3(4) . . . . ?
C34' Ru' C36' C35' 26.9(4) . . . . ?
P' Ru' C36' C35' 163.4(3) . . . . ?
Cl' Ru' C36' C35' -20.9(5) . . . . ?
C35' C34' C38' C3X' 102.2(8) . . . . ?
C33' C34' C38' C3X' -75.9(8) . . . . ?
Ru' C34' C38' C3X' -162.1(6) . . . . ?
C35' C34' C38' C39' -24.1(9) . . . . ?
C33' C34' C38' C39' 157.8(6) . . . . ?
Ru' C34' C38' C39' 71.6(8) . . . . ?
C22' P' C41' C46' 136.0(5) . . . . ?
C51' P' C41' C46' -118.6(5) . . . . ?
Ru' P' C41' C46' 6.9(5) . . . . ?
C22' P' C41' C42' -46.6(5) . . . . ?
C51' P' C41' C42' 58.9(5) . . . . ?
Ru' P' C41' C42' -175.7(4) . . . . ?
C46' C41' C42' C43' -4.3(10) . . . . ?
P' C41' C42' C43' 178.1(6) . . . . ?
C41' C42' C43' C44' 2.5(11) . . . . ?
C42' C43' C44' C45' 1.9(12) . . . . ?
C43' C44' C45' C46' -4.4(10) . . . . ?
C42' C41' C46' C45' 1.8(8) . . . . ?
P' C41' C46' C45' 179.2(4) . . . . ?
C44' C45' C46' C41' 2.6(9) . . . . ?
C22' P' C51' C56' 145.0(7) . . . . ?
C41' P' C51' C56' 33.8(8) . . . . ?
Ru' P' C51' C56' -92.2(8) . . . . ?
C22' P' C51' C52' -38.3(8) . . . . ?
C41' P' C51' C52' -149.5(7) . . . . ?
Ru' P' C51' C52' 84.5(7) . . . . ?
C56' C51' C52' C53' -0.9(15) . . . . ?
P' C51' C52' C53' -177.7(9) . . . . ?
C51' C52' C53' C54' 4(2) . . . . ?
C52' C53' C54' C55' -2(2) . . . . ?
C53' C54' C55' C56' -2(3) . . . . ?
C54' C55' C56' C51' 5(2) . . . . ?
C52' C51' C56' C55' -3.1(15) . . . . ?
P' C51' C56' C55' 173.7(9) . . . . ?
C91 B C61 C66 94.9(6) . . . . ?
C71 B C61 C66 -23.9(7) . . . . ?
C81 B C61 C66 -144.1(5) . . . . ?
C91 B C61 C62 -80.5(7) . . . . ?
C71 B C61 C62 160.7(5) . . . . ?
C81 B C61 C62 40.5(7) . . . . ?
C66 C61 C62 C63 -0.1(10) . . . . ?
B C61 C62 C63 175.7(6) . . . . ?
C61 C62 C63 C64 -0.4(12) . . . . ?
C62 C63 C64 C65 1.3(12) . . . . ?
C63 C64 C65 C66 -1.7(11) . . . . ?
C62 C61 C66 C65 -0.3(9) . . . . ?
B C61 C66 C65 -175.9(6) . . . . ?
C64 C65 C66 C61 1.2(10) . . . . ?
C91 B C71 C76 -166.9(5) . . . . ?
C61 B C71 C76 -47.8(7) . . . . ?
C81 B C71 C76 71.8(7) . . . . ?
C91 B C71 C72 15.0(7) . . . . ?
C61 B C71 C72 134.1(5) . . . . ?
C81 B C71 C72 -106.3(6) . . . . ?
C76 C71 C72 C73 -2.7(8) . . . . ?
B C71 C72 C73 175.5(5) . . . . ?
C71 C72 C73 C74 2.9(8) . . . . ?
C72 C73 C74 C75 -1.7(9) . . . . ?
C73 C74 C75 C76 0.5(10) . . . . ?
C72 C71 C76 C75 1.5(9) . . . . ?
B C71 C76 C75 -176.7(6) . . . . ?
C74 C75 C76 C71 -0.5(10) . . . . ?
C91 B C81 C82 -147.6(5) . . . . ?
C61 B C81 C82 92.7(6) . . . . ?
C71 B C81 C82 -27.9(7) . . . . ?
C91 B C81 C86 36.1(7) . . . . ?
C61 B C81 C86 -83.6(7) . . . . ?
C71 B C81 C86 155.9(6) . . . . ?
C86 C81 C82 C83 1.6(9) . . . . ?
B C81 C82 C83 -174.8(6) . . . . ?
C81 C82 C83 C84 -1.7(10) . . . . ?
C82 C83 C84 C85 1.0(11) . . . . ?
C83 C84 C85 C86 -0.4(12) . . . . ?
C84 C85 C86 C81 0.5(13) . . . . ?
C82 C81 C86 C85 -1.1(10) . . . . ?
B C81 C86 C85 175.6(7) . . . . ?
C61 B C91 C92 -26.5(7) . . . . ?
C71 B C91 C92 93.5(6) . . . . ?
C81 B C91 C92 -146.1(5) . . . . ?
C61 B C91 C96 157.9(5) . . . . ?
C71 B C91 C96 -82.1(7) . . . . ?
C81 B C91 C96 38.3(7) . . . . ?
C96 C91 C92 C93 2.0(8) . . . . ?
B C91 C92 C93 -174.0(5) . . . . ?
C91 C92 C93 C94 1.4(9) . . . . ?
C92 C93 C94 C95 -4.0(9) . . . . ?
C93 C94 C95 C96 3.3(10) . . . . ?
C94 C95 C96 C91 0.1(10) . . . . ?
C92 C91 C96 C95 -2.6(9) . . . . ?
B C91 C96 C95 173.3(6) . . . . ?
C71' B' C61' C66' -126.8(6) . . . . ?
C91' B' C61' C66' -6.2(8) . . . . ?
C81' B' C61' C66' 114.3(6) . . . . ?
C71' B' C61' C62' 49.2(7) . . . . ?
C91' B' C61' C62' 169.8(6) . . . . ?
C81' B' C61' C62' -69.7(7) . . . . ?
C66' C61' C62' C63' -3.7(10) . . . . ?
B' C61' C62' C63' 180.0(7) . . . . ?
C61' C62' C63' C64' 2.1(12) . . . . ?
C62' C63' C64' C65' 0.7(12) . . . . ?
C63' C64' C65' C66' -1.8(11) . . . . ?
C62' C61' C66' C65' 2.6(10) . . . . ?
B' C61' C66' C65' 178.8(6) . . . . ?
C64' C65' C66' C61' 0.1(11) . . . . ?
C61' B' C71' C76' -138.9(6) . . . . ?
C91' B' C71' C76' 100.2(6) . . . . ?
C81' B' C71' C76' -17.5(7) . . . . ?
C61' B' C71' C72' 43.2(7) . . . . ?
C91' B' C71' C72' -77.7(7) . . . . ?
C81' B' C71' C72' 164.6(5) . . . . ?
C76' C71' C72' C73' -2.6(10) . . . . ?
B' C71' C72' C73' 175.5(6) . . . . ?
C71' C72' C73' C74' 1.7(12) . . . . ?
C72' C73' C74' C75' 0.5(12) . . . . ?
C73' C74' C75' C76' -1.7(11) . . . . ?
C74' C75' C76' C71' 0.6(10) . . . . ?
C72' C71' C76' C75' 1.5(9) . . . . ?
B' C71' C76' C75' -176.5(5) . . . . ?
C71' B' C81' C86' -76.1(7) . . . . ?
C61' B' C81' C86' 43.1(8) . . . . ?
C91' B' C81' C86' 165.0(6) . . . . ?
C71' B' C81' C82' 98.8(6) . . . . ?
C61' B' C81' C82' -142.0(6) . . . . ?
C91' B' C81' C82' -20.1(8) . . . . ?
C86' C81' C82' C83' -2.1(10) . . . . ?
B' C81' C82' C83' -177.4(6) . . . . ?
C81' C82' C83' C84' 1.0(11) . . . . ?
C82' C83' C84' C85' 0.3(11) . . . . ?
C83' C84' C85' C86' -0.2(12) . . . . ?
C84' C85' C86' C81' -1.1(13) . . . . ?
C82' C81' C86' C85' 2.2(11) . . . . ?
B' C81' C86' C85' 177.5(7) . . . . ?
C71' B' C91' C92' -176.1(6) . . . . ?
C61' B' C91' C92' 64.2(7) . . . . ?
C81' B' C91' C92' -58.5(7) . . . . ?
C71' B' C91' C96' 6.7(8) . . . . ?
C61' B' C91' C96' -113.0(6) . . . . ?
C81' B' C91' C96' 124.2(6) . . . . ?
C96' C91' C92' C93' 0.4(10) . . . . ?
B' C91' C92' C93' -177.1(7) . . . . ?
C91' C92' C93' C94' 0.4(12) . . . . ?
C92' C93' C94' C95' -0.7(12) . . . . ?
C93' C94' C95' C96' 0.1(11) . . . . ?
C92' C91' C96' C95' -1.0(9) . . . . ?
B' C91' C96' C95' 176.4(6) . . . . ?
C94' C95' C96' C91' 0.8(10) . . . . ?
C3S O1S C1S C2S 171.3(13) . . . . ?
C1S O1S C3S C4S 168.3(12) . . . . ?
